data_7121547
loop_
_publ_author_name
'Smith, Jordan N.'
'Lucas, Nigel T.'

_publ_section_title
;
 Rigid tetraarylene-bridged cavitands from reduced-symmetry
 resorcin[4]arene derivatives.
;
_journal_issue 37
_journal_name_full 'Chemical communications (Cambridge, England)'
_journal_page_first 4716
_journal_page_last 4719
_journal_paper_doi 10.1039/c8cc01903g
_journal_volume 54
_journal_year 2018
_chemical_formula_moiety '2(C68 H64 O8), 2(C H2 Cl2)'
_chemical_formula_sum 'C138 H132 Cl4 O16'
_chemical_formula_weight 2188.22
_chemical_name_systematic
1^4^,7^4^:1^6^,3^6^:3^4^,5^6^:5^4^,7^6^-Tetrakis(4,5-dimethoxy[1,2]benzeno)-2,4,6,8-tetraethyl-1,3,5,7(1,3)-tetrabenzenacyclooctaphane
_space_group_crystal_system triclinic
_space_group_IT_number 2
_space_group_name_Hall '-P 1'
_space_group_name_H-M_alt 'P -1'
_symmetry_space_group_name_Hall '-P 1'
_symmetry_space_group_name_H-M 'P -1'
_atom_sites_solution_hydrogens geom
_audit_block_code ntl1773_JNS_591
_audit_creation_method SHELXL-2014/7
_audit_update_record
;
2018-02-28 deposited with the CCDC.
2018-04-17 downloaded from the CCDC.
;
_cell_angle_alpha 78.212(3)
_cell_angle_beta 65.437(3)
_cell_angle_gamma 66.098(3)
_cell_formula_units_Z 2
_cell_length_a 17.7109(5)
_cell_length_b 19.3230(7)
_cell_length_c 21.2976(7)
_cell_measurement_reflns_used 14377
_cell_measurement_temperature 100.0(1)
_cell_measurement_theta_max 74.592
_cell_measurement_theta_min 4.338
_cell_volume 6054.9(4)
_computing_cell_refinement 'CrysAlisPro 1.171.38.46 (Rigaku OD, 2014)'
_computing_data_collection 'CrysAlisPro 1.171.38.46 (Rigaku OD, 2014)'
_computing_data_reduction 'CrysAlisPro 1.171.38.46 (Rigaku OD, 2014)'
_computing_molecular_graphics 'Mercury CSD 3.9 (CCDC, 2016)'
_computing_publication_material 'enCIFer 1.6 (CCDC, 2016)'
_computing_structure_refinement 'SHELXL-2014/7 (Sheldrick, 2014)'
_computing_structure_solution 'SHELXT-2014/5 (Sheldrick, 2014)'
_diffrn_ambient_temperature 100.0(1)
_diffrn_crystal_treatment
; 
Crystal was attached with Paratone N oil to a 0.3 mm CryoLoop supported 
in a copper mounting pin, then quenched in a cold nitrogen gas stream
from an Oxford Cryosystems Cryostream.
;
_diffrn_detector_area_resol_mean 5.1725
_diffrn_measured_fraction_theta_full 0.999
_diffrn_measured_fraction_theta_max 0.967
_diffrn_measurement_device_type 'SuperNova, Dual, Cu at zero, Atlas'
_diffrn_measurement_method '\w scans'
_diffrn_radiation_type CuK\a
_diffrn_radiation_wavelength 1.54184
_diffrn_reflns_av_R_equivalents 0.0408
_diffrn_reflns_av_unetI/netI 0.0596
_diffrn_reflns_Laue_measured_fraction_full 0.999
_diffrn_reflns_Laue_measured_fraction_max 0.967
_diffrn_reflns_limit_h_max 20
_diffrn_reflns_limit_h_min -21
_diffrn_reflns_limit_k_max 24
_diffrn_reflns_limit_k_min -23
_diffrn_reflns_limit_l_max 25
_diffrn_reflns_limit_l_min -26
_diffrn_reflns_number 45912
_diffrn_reflns_point_group_measured_fraction_full 0.999
_diffrn_reflns_point_group_measured_fraction_max 0.967
_diffrn_reflns_theta_full 67.000
_diffrn_reflns_theta_max 74.847
_diffrn_reflns_theta_min 3.461
_diffrn_source 'micro-focus sealed X-ray tube'
_exptl_absorpt_coefficient_mu 1.398
_exptl_absorpt_correction_T_max 1.000
_exptl_absorpt_correction_T_min 0.691
_exptl_absorpt_correction_type gaussian
_exptl_absorpt_process_details
;
CrysAlisPro 1.171.38.46 (Rigaku Oxford Diffraction, 2014)
Numerical absorption correction based on gaussian integration 
over a multifaceted crystal model. 
Empirical absorption correction using spherical harmonics, 
implemented in SCALE3 ABSPACK scaling algorithm.
;
_exptl_crystal_colour colourless
_exptl_crystal_density_diffrn 1.200
_exptl_crystal_description plate
_exptl_crystal_F_000 2312
_exptl_crystal_preparation
;
Crystals were grown by diffusion of methanol into a dichloromethane solution 
at room temperature.
;
_exptl_crystal_recrystallization_method 'Re-crystallisation from solvent: dichloromethane, methanol'
_exptl_crystal_size_max 0.170
_exptl_crystal_size_mid 0.150
_exptl_crystal_size_min 0.080
_refine_diff_density_max 0.671
_refine_diff_density_min -0.449
_refine_diff_density_rms 0.062
_refine_ls_extinction_method none
_refine_ls_goodness_of_fit_ref 1.022
_refine_ls_hydrogen_treatment constr
_refine_ls_matrix_type full
_refine_ls_number_parameters 1499
_refine_ls_number_reflns 24089
_refine_ls_number_restraints 34
_refine_ls_restrained_S_all 1.021
_refine_ls_R_factor_all 0.0872
_refine_ls_R_factor_gt 0.0667
_refine_ls_shift/su_max 0.000
_refine_ls_shift/su_mean 0.000
_refine_ls_structure_factor_coef Fsqd
_refine_ls_weighting_details 'w=1/[\s^2^(Fo^2^)+(0.0777P)^2^+5.4515P] where P=(Fo^2^+2Fc^2^)/3'
_refine_ls_weighting_scheme calc
_refine_ls_wR_factor_gt 0.1679
_refine_ls_wR_factor_ref 0.1820
_reflns_Friedel_coverage 0.000
_reflns_number_gt 18185
_reflns_number_total 24089
_reflns_threshold_expression 'I > 2\s(I)'
_cod_data_source_file c8cc01903g2.cif
_cod_data_source_block 4-DCM
_cod_depositor_comments 'Adding full bibliography for 7121542--7121547.cif.'
_cod_database_code 7121547
_shelx_shelxl_version_number 2014/7
_shelx_space_group_comment
;
The symmetry employed for this shelxl refinement is uniquely defined
by the following loop, which should always be used as a source of
symmetry information in preference to the above space-group names.
They are only intended as comments.
;
_shelx_estimated_absorpt_t_min 0.797
_shelx_estimated_absorpt_t_max 0.896
_platon_squeeze_void_probe_radius 1.20

loop_
_space_group_symop_operation_xyz
'x, y, z'
'-x, -y, -z'

loop_
_atom_site_label
_atom_site_type_symbol
_atom_site_fract_x
_atom_site_fract_y
_atom_site_fract_z
_atom_site_U_iso_or_equiv
_atom_site_adp_type
_atom_site_occupancy
_atom_site_site_symmetry_order
_atom_site_calc_flag
_atom_site_refinement_flags_posn
_atom_site_refinement_flags_adp
_atom_site_refinement_flags_occupancy
_atom_site_disorder_assembly
_atom_site_disorder_group
Cl1 Cl 0.31818(6) 0.83365(6) 0.24270(5) 0.0411(2) Uani 0.79 1 d D . P A 1
Cl1' Cl 0.4037(3) 0.7421(3) 0.1667(2) 0.0535(10) Uani 0.21 1 d D . P B 2
Cl2 Cl 0.40531(6) 0.66997(6) 0.25118(5) 0.0446(2) Uani 0.79 1 d D . P A 1
Cl2' Cl 0.3295(3) 0.7466(3) 0.3164(2) 0.0588(11) Uani 0.21 1 d D . P B 2
Cl3 Cl 0.20269(6) 0.19901(5) 0.68347(5) 0.0374(2) Uani 0.79 1 d D . P C 1
Cl3' Cl 0.1270(4) 0.3112(3) 0.7001(3) 0.0704(13) Uani 0.21 1 d D . P D 2
Cl4 Cl 0.08421(6) 0.30143(7) 0.79609(5) 0.0454(2) Uani 0.79 1 d D . P C 1
Cl4' Cl 0.1490(4) 0.1921(3) 0.8061(3) 0.0684(13) Uani 0.21 1 d D . P D 2
O1 O 0.60147(13) 0.35753(13) 0.20609(11) 0.0392(5) Uani 1 1 d . . . . .
O2 O 0.53971(13) 0.36507(13) 0.33882(10) 0.0380(5) Uani 1 1 d . . . . .
O3 O 0.24208(15) 0.70416(12) 0.60812(10) 0.0373(5) Uani 1 1 d . . . . .
O4 O 0.17244(16) 0.84954(13) 0.59427(11) 0.0418(5) Uani 1 1 d . . . . .
O5 O 0.1796(2) 1.14118(15) 0.28200(13) 0.0537(6) Uani 1 1 d . . . . .
O6 O 0.2466(2) 1.13522(18) 0.15017(13) 0.0651(8) Uani 1 1 d . . . . .
O7 O 0.54484(15) 0.80565(15) -0.11081(13) 0.0556(7) Uani 1 1 d . . . . .
O8 O 0.61304(13) 0.66125(14) -0.09335(12) 0.0466(6) Uani 1 1 d . . . . .
O11 O -0.14546(12) 0.54784(12) 0.95740(10) 0.0342(4) Uani 1 1 d . . . . .
O12 O -0.13913(12) 0.43531(13) 1.04731(10) 0.0348(5) Uani 1 1 d . . . . .
O13 O 0.08480(15) -0.00748(15) 1.02248(12) 0.0456(6) Uani 1 1 d . . . . .
O14 O 0.18536(16) -0.09873(14) 0.92190(13) 0.0485(6) Uani 1 1 d . . . . .
O15 O 0.35773(13) -0.05237(12) 0.53852(11) 0.0354(4) Uani 1 1 d . . . . .
O16 O 0.36282(13) 0.05388(12) 0.44269(11) 0.0354(5) Uani 1 1 d . . . . .
O17 O 0.12351(14) 0.48070(12) 0.47187(11) 0.0385(5) Uani 1 1 d . . . . .
O18 O 0.03433(13) 0.58150(12) 0.56556(11) 0.0356(5) Uani 1 1 d . . . . .
C1 C 0.23991(17) 0.57067(15) 0.20114(12) 0.0241(5) Uani 1 1 d . . . . .
C2 C 0.19943(16) 0.62209(15) 0.15792(13) 0.0250(5) Uani 1 1 d . . . . .
H2 H 0.1393 0.6305 0.1666 0.030 Uiso 1 1 calc R U . . .
C3 C 0.24364(17) 0.66157(15) 0.10257(13) 0.0245(5) Uani 1 1 d . . . . .
C4 C 0.33354(17) 0.64850(15) 0.08848(13) 0.0251(5) Uani 1 1 d . . . . .
C5 C 0.37482(17) 0.59459(15) 0.13007(13) 0.0259(5) Uani 1 1 d . . . . .
H5 H 0.4360 0.5838 0.1196 0.031 Uiso 1 1 calc R U . . .
C6 C 0.32996(17) 0.55589(15) 0.18636(13) 0.0248(5) Uani 1 1 d . . . . .
C7 C 0.37756(17) 0.50332(15) 0.23085(13) 0.0253(5) Uani 1 1 d . . . . .
C8 C 0.46398(17) 0.45264(17) 0.19793(14) 0.0293(6) Uani 1 1 d . . . . .
H8 H 0.4868 0.4492 0.1492 0.035 Uiso 1 1 calc R U . . .
C9 C 0.51667(18) 0.40765(17) 0.23460(14) 0.0316(6) Uani 1 1 d . . . . .
C10 C 0.48252(18) 0.41251(17) 0.30706(15) 0.0306(6) Uani 1 1 d . . . . .
C11 C 0.39744(17) 0.46184(16) 0.33970(13) 0.0278(5) Uani 1 1 d . . . . .
H11 H 0.3747 0.4648 0.3885 0.033 Uiso 1 1 calc R U . . .
C12 C 0.34336(16) 0.50795(15) 0.30274(13) 0.0251(5) Uani 1 1 d . . . . .
C13 C 0.25435(16) 0.56435(15) 0.34036(12) 0.0238(5) Uani 1 1 d . . . . .
C14 C 0.24437(17) 0.60777(16) 0.39027(13) 0.0251(5) Uani 1 1 d . . . . .
H14 H 0.2939 0.5977 0.4024 0.030 Uiso 1 1 calc R U . . .
C15 C 0.16460(17) 0.66526(15) 0.42299(12) 0.0241(5) Uani 1 1 d . . . . .
C16 C 0.09018(16) 0.67750(15) 0.40754(12) 0.0240(5) Uani 1 1 d . . . . .
C17 C 0.09919(17) 0.63279(16) 0.35926(13) 0.0253(5) Uani 1 1 d . . . . .
H17 H 0.0485 0.6404 0.3497 0.030 Uiso 1 1 calc R U . . .
C18 C 0.17975(16) 0.57752(15) 0.32470(12) 0.0233(5) Uani 1 1 d . . . . .
C19 C 0.15986(16) 0.71646(16) 0.46952(13) 0.0254(5) Uani 1 1 d . . . . .
C20 C 0.20019(17) 0.68444(16) 0.51885(13) 0.0271(5) Uani 1 1 d . . . . .
H20 H 0.2253 0.6309 0.5242 0.033 Uiso 1 1 calc R U . . .
C21 C 0.20372(18) 0.72990(17) 0.55960(13) 0.0295(6) Uani 1 1 d . . . . .
C22 C 0.16624(19) 0.80906(17) 0.55194(14) 0.0305(6) Uani 1 1 d . . . . .
C23 C 0.12605(18) 0.84071(17) 0.50441(13) 0.0296(6) Uani 1 1 d . . . . .
H23 H 0.1004 0.8943 0.4997 0.036 Uiso 1 1 calc R U . . .
C24 C 0.12207(17) 0.79539(16) 0.46253(13) 0.0267(5) Uani 1 1 d . . . . .
C25 C 0.08310(16) 0.83462(15) 0.40892(13) 0.0259(5) Uani 1 1 d . . . . .
C26 C 0.10923(17) 0.89251(16) 0.36704(13) 0.0283(5) Uani 1 1 d . . . . .
H26 H 0.1462 0.9097 0.3768 0.034 Uiso 1 1 calc R U . . .
C27 C 0.08317(17) 0.92660(16) 0.31084(13) 0.0274(5) Uani 1 1 d . . . . .
C28 C 0.02591(16) 0.90257(15) 0.29812(13) 0.0261(5) Uani 1 1 d . . . . .
C29 C -0.00295(16) 0.84667(15) 0.34171(13) 0.0255(5) Uani 1 1 d . . . . .
H29 H -0.0433 0.8318 0.3339 0.031 Uiso 1 1 calc R U . . .
C30 C 0.02503(16) 0.81145(15) 0.39653(13) 0.0250(5) Uani 1 1 d . . . . .
C31 C 0.12094(19) 0.98279(17) 0.26496(15) 0.0306(6) Uani 1 1 d . . . . .
C32 C 0.1274(2) 1.03739(18) 0.29554(16) 0.0360(6) Uani 1 1 d . . . . .
H32 H 0.1017 1.0404 0.3444 0.043 Uiso 1 1 calc R U . . .
C33 C 0.1699(3) 1.0863(2) 0.25663(17) 0.0428(7) Uani 1 1 d . . . . .
C34 C 0.2073(3) 1.0839(2) 0.18423(17) 0.0467(8) Uani 1 1 d . . . . .
C35 C 0.2006(2) 1.03085(19) 0.15327(16) 0.0386(7) Uani 1 1 d . . . . .
H35 H 0.2247 1.0295 0.1043 0.046 Uiso 1 1 calc R U . . .
C36 C 0.15904(19) 0.97917(17) 0.19265(14) 0.0303(6) Uani 1 1 d . . . . .
C37 C 0.16383(18) 0.91839(16) 0.15622(13) 0.0272(5) Uani 1 1 d . . . . .
C38 C 0.24392(17) 0.88001(16) 0.10499(13) 0.0275(5) Uani 1 1 d . . . . .
H38 H 0.2925 0.8966 0.0911 0.033 Uiso 1 1 calc R U . . .
C39 C 0.25524(17) 0.81777(16) 0.07335(13) 0.0260(5) Uani 1 1 d . . . . .
C40 C 0.18213(16) 0.79605(15) 0.09113(12) 0.0238(5) Uani 1 1 d . . . . .
C41 C 0.10140(16) 0.83554(15) 0.14101(13) 0.0246(5) Uani 1 1 d . . . . .
H41 H 0.0516 0.8212 0.1527 0.030 Uiso 1 1 calc R U . . .
C42 C 0.09145(16) 0.89567(15) 0.17444(13) 0.0246(5) Uani 1 1 d . . . . .
C43 C 0.34583(17) 0.77284(17) 0.02624(13) 0.0288(6) Uani 1 1 d . . . . .
C44 C 0.39914(19) 0.81126(19) -0.02303(15) 0.0360(6) Uani 1 1 d . . . . .
H44 H 0.3740 0.8646 -0.0296 0.043 Uiso 1 1 calc R U . . .
C45 C 0.4876(2) 0.7732(2) -0.06232(16) 0.0399(7) Uani 1 1 d . . . . .
C46 C 0.52438(18) 0.69412(19) -0.05277(15) 0.0367(7) Uani 1 1 d . . . . .
C47 C 0.47274(18) 0.65516(18) -0.00597(14) 0.0322(6) Uani 1 1 d . . . . .
H47 H 0.4981 0.6016 -0.0008 0.039 Uiso 1 1 calc R U . . .
C48 C 0.38240(17) 0.69344(17) 0.03469(13) 0.0283(6) Uani 1 1 d . . . . .
C49 C 0.18896(16) 0.53504(15) 0.26723(13) 0.0246(5) Uani 1 1 d . . . . .
H49 H 0.2279 0.4811 0.2713 0.030 Uiso 1 1 calc R U . . .
C50 C 0.10052(17) 0.53533(16) 0.27139(13) 0.0260(5) Uani 1 1 d . . . . .
H50A H 0.0683 0.5194 0.3189 0.031 Uiso 1 1 calc R U . . .
H50B H 0.0637 0.5877 0.2620 0.031 Uiso 1 1 calc R U . . .
C51 C 0.11186(18) 0.48316(17) 0.22067(14) 0.0310(6) Uani 1 1 d . . . . .
H51A H 0.1363 0.5026 0.1733 0.046 Uiso 1 1 calc R U . . .
H51B H 0.0539 0.4812 0.2292 0.046 Uiso 1 1 calc R U . . .
H51C H 0.1526 0.4321 0.2269 0.046 Uiso 1 1 calc R U . . .
C52 C 0.00434(16) 0.74341(16) 0.43828(13) 0.0256(5) Uani 1 1 d . . . . .
H52 H -0.0036 0.7475 0.4869 0.031 Uiso 1 1 calc R U . . .
C53 C -0.07861(17) 0.73443(17) 0.44066(14) 0.0289(6) Uani 1 1 d . . . . .
H53A H -0.0758 0.7367 0.3929 0.035 Uiso 1 1 calc R U . . .
H53B H -0.0795 0.6840 0.4619 0.035 Uiso 1 1 calc R U . . .
C54 C -0.16406(18) 0.7954(2) 0.48167(16) 0.0392(7) Uani 1 1 d . . . . .
H54A H -0.1683 0.7921 0.5295 0.059 Uiso 1 1 calc R U . . .
H54B H -0.2153 0.7879 0.4811 0.059 Uiso 1 1 calc R U . . .
H54C H -0.1636 0.8454 0.4608 0.059 Uiso 1 1 calc R U . . .
C55 C 0.00545(17) 0.93413(16) 0.23306(13) 0.0258(5) Uani 1 1 d . . . . .
H55 H -0.0044 0.9894 0.2284 0.031 Uiso 1 1 calc R U . . .
C56 C -0.07743(17) 0.92680(17) 0.23277(14) 0.0288(6) Uani 1 1 d . . . . .
H56A H -0.0799 0.9416 0.1861 0.035 Uiso 1 1 calc R U . . .
H56B H -0.0727 0.8732 0.2428 0.035 Uiso 1 1 calc R U . . .
C57 C -0.16287(18) 0.97583(18) 0.28550(16) 0.0357(6) Uani 1 1 d . . . . .
H57A H -0.1632 0.9583 0.3321 0.054 Uiso 1 1 calc R U . . .
H57B H -0.2140 0.9722 0.2811 0.054 Uiso 1 1 calc R U . . .
H57C H -0.1664 1.0286 0.2773 0.054 Uiso 1 1 calc R U . . .
C58 C 0.19601(17) 0.72452(16) 0.06170(13) 0.0259(5) Uani 1 1 d . . . . .
H58 H 0.2387 0.7228 0.0127 0.031 Uiso 1 1 calc R U . . .
C59 C 0.11282(18) 0.71862(16) 0.06146(14) 0.0289(6) Uani 1 1 d . . . . .
H59A H 0.1282 0.6683 0.0454 0.035 Uiso 1 1 calc R U . . .
H59B H 0.0681 0.7228 0.1092 0.035 Uiso 1 1 calc R U . . .
C60 C 0.0729(2) 0.77993(18) 0.01506(15) 0.0346(6) Uani 1 1 d . . . . .
H60A H 0.0586 0.8298 0.0303 0.052 Uiso 1 1 calc R U . . .
H60B H 0.0185 0.7754 0.0177 0.052 Uiso 1 1 calc R U . . .
H60C H 0.1158 0.7741 -0.0327 0.052 Uiso 1 1 calc R U . . .
C61 C 0.6348(2) 0.34559(19) 0.13382(15) 0.0404(7) Uani 1 1 d . . . . .
H61A H 0.5962 0.3274 0.1246 0.061 Uiso 1 1 calc R U . . .
H61B H 0.6953 0.3078 0.1199 0.061 Uiso 1 1 calc R U . . .
H61C H 0.6356 0.3934 0.1075 0.061 Uiso 1 1 calc R U . . .
C62 C 0.5042(2) 0.3595(2) 0.41244(15) 0.0417(7) Uani 1 1 d . . . . .
H62A H 0.4831 0.4093 0.4307 0.062 Uiso 1 1 calc R U . . .
H62B H 0.5505 0.3235 0.4290 0.062 Uiso 1 1 calc R U . . .
H62C H 0.4544 0.3417 0.4282 0.062 Uiso 1 1 calc R U . . .
C63 C 0.2720(2) 0.62522(17) 0.62399(15) 0.0353(6) Uani 1 1 d . . . . .
H63A H 0.2225 0.6073 0.6391 0.053 Uiso 1 1 calc R U . . .
H63B H 0.2947 0.6150 0.6611 0.053 Uiso 1 1 calc R U . . .
H63C H 0.3196 0.5988 0.5828 0.053 Uiso 1 1 calc R U . . .
C64 C 0.1396(3) 0.92991(19) 0.58509(19) 0.0469(8) Uani 1 1 d . . . . .
H64A H 0.1702 0.9445 0.5372 0.070 Uiso 1 1 calc R U . . .
H64B H 0.1505 0.9523 0.6164 0.070 Uiso 1 1 calc R U . . .
H64C H 0.0756 0.9483 0.5953 0.070 Uiso 1 1 calc R U . . .
C65 C 0.1414(3) 1.1477(2) 0.35473(19) 0.0544(9) Uani 1 1 d . . . . .
H65A H 0.0772 1.1595 0.3709 0.082 Uiso 1 1 calc R U . . .
H65B H 0.1521 1.1884 0.3666 0.082 Uiso 1 1 calc R U . . .
H65C H 0.1684 1.0998 0.3769 0.082 Uiso 1 1 calc R U . . .
C66 C 0.2740(5) 1.1418(3) 0.0768(2) 0.090(2) Uani 1 1 d . . . . .
H66A H 0.3214 1.0945 0.0569 0.135 Uiso 1 1 calc R U . . .
H66B H 0.2963 1.1837 0.0590 0.135 Uiso 1 1 calc R U . . .
H66C H 0.2233 1.1519 0.0640 0.135 Uiso 1 1 calc R U . . .
C67 C 0.5101(2) 0.8858(2) -0.1225(3) 0.0787(17) Uani 1 1 d . . . . .
H67A H 0.4653 0.8988 -0.1428 0.118 Uiso 1 1 calc R U . . .
H67B H 0.5585 0.9031 -0.1542 0.118 Uiso 1 1 calc R U . . .
H67C H 0.4827 0.9106 -0.0785 0.118 Uiso 1 1 calc R U . . .
C68 C 0.6546(2) 0.5820(2) -0.08134(18) 0.0451(8) Uani 1 1 d . . . . .
H68A H 0.6473 0.5717 -0.0326 0.068 Uiso 1 1 calc R U . . .
H68B H 0.7181 0.5658 -0.1103 0.068 Uiso 1 1 calc R U . . .
H68C H 0.6269 0.5542 -0.0929 0.068 Uiso 1 1 calc R U . . .
C91 C 0.3079(5) 0.7461(6) 0.2478(3) 0.0416(10) Uani 0.79 1 d D . P A 1
H91A H 0.2971 0.7418 0.2070 0.050 Uiso 0.79 1 calc R U P A 1
H91B H 0.2562 0.7432 0.2897 0.050 Uiso 0.79 1 calc R U P A 1
C92 C 0.1954(5) 0.2557(5) 0.7428(5) 0.0453(8) Uani 0.79 1 d D . P C 1
H92A H 0.2295 0.2235 0.7718 0.054 Uiso 0.79 1 calc R U P C 1
H92B H 0.2223 0.2941 0.7171 0.054 Uiso 0.79 1 calc R U P C 1
C101 C 0.25992(17) 0.41411(15) 0.81964(13) 0.0256(5) Uani 1 1 d . . . . .
C102 C 0.33009(17) 0.41161(15) 0.75642(13) 0.0259(5) Uani 1 1 d . . . . .
H102 H 0.3880 0.3984 0.7562 0.031 Uiso 1 1 calc R U . . .
C103 C 0.31820(17) 0.42788(15) 0.69340(13) 0.0253(5) Uani 1 1 d . . . . .
C104 C 0.23211(17) 0.44820(15) 0.69367(13) 0.0249(5) Uani 1 1 d . . . . .
C105 C 0.16181(17) 0.45344(16) 0.75727(13) 0.0265(5) Uani 1 1 d . . . . .
H105 H 0.1032 0.4699 0.7579 0.032 Uiso 1 1 calc R U . . .
C106 C 0.17416(17) 0.43557(16) 0.81986(13) 0.0273(5) Uani 1 1 d . . . . .
C107 C 0.09636(17) 0.43439(17) 0.88406(13) 0.0270(5) Uani 1 1 d . . . . .
C108 C 0.01444(17) 0.49361(17) 0.89238(13) 0.0284(6) Uani 1 1 d . . . . .
H108 H 0.0122 0.5355 0.8599 0.034 Uiso 1 1 calc R U . . .
C109 C -0.06311(17) 0.49262(17) 0.94652(14) 0.0295(6) Uani 1 1 d . . . . .
C110 C -0.05952(17) 0.43099(17) 0.99454(13) 0.0296(6) Uani 1 1 d . . . . .
C111 C 0.02015(17) 0.37228(17) 0.98735(14) 0.0293(6) Uani 1 1 d . . . . .
H111 H 0.0216 0.3309 1.0204 0.035 Uiso 1 1 calc R U . . .
C112 C 0.10021(17) 0.37223(17) 0.93164(13) 0.0281(6) Uani 1 1 d . . . . .
C113 C 0.18170(17) 0.30400(16) 0.92314(13) 0.0271(5) Uani 1 1 d . . . . .
C114 C 0.17731(17) 0.23184(17) 0.93154(13) 0.0289(6) Uani 1 1 d . . . . .
H114 H 0.1205 0.2278 0.9471 0.035 Uiso 1 1 calc R U . . .
C115 C 0.25254(18) 0.16529(17) 0.91819(13) 0.0294(6) Uani 1 1 d . . . . .
C116 C 0.33627(17) 0.17095(17) 0.89822(13) 0.0277(5) Uani 1 1 d . . . . .
C117 C 0.34064(17) 0.24256(16) 0.89145(13) 0.0273(5) Uani 1 1 d . . . . .
H117 H 0.3970 0.2464 0.8787 0.033 Uiso 1 1 calc R U . . .
C118 C 0.26590(17) 0.30872(16) 0.90263(12) 0.0265(5) Uani 1 1 d . . . . .
C119 C 0.24307(18) 0.09157(17) 0.92009(14) 0.0311(6) Uani 1 1 d . . . . .
C120 C 0.17156(19) 0.07510(18) 0.97403(15) 0.0343(6) Uani 1 1 d . . . . .
H120 H 0.1350 0.1082 1.0113 0.041 Uiso 1 1 calc R U . . .
C121 C 0.15334(19) 0.0119(2) 0.97398(16) 0.0387(7) Uani 1 1 d . . . . .
C122 C 0.2081(2) -0.03806(18) 0.91922(17) 0.0374(7) Uani 1 1 d . . . . .
C123 C 0.27856(19) -0.02287(17) 0.86688(16) 0.0339(6) Uani 1 1 d . . . . .
H123 H 0.3158 -0.0569 0.8304 0.041 Uiso 1 1 calc R U . . .
C124 C 0.29697(18) 0.04182(17) 0.86604(14) 0.0303(6) Uani 1 1 d . . . . .
C125 C 0.36721(17) 0.05804(16) 0.80311(14) 0.0280(5) Uani 1 1 d . . . . .
C126 C 0.36920(17) 0.05073(15) 0.73855(14) 0.0270(5) Uani 1 1 d . . . . .
H126 H 0.3296 0.0304 0.7366 0.032 Uiso 1 1 calc R U . . .
C127 C 0.42662(17) 0.07196(15) 0.67689(14) 0.0267(5) Uani 1 1 d . . . . .
C128 C 0.48760(16) 0.09937(15) 0.67946(13) 0.0251(5) Uani 1 1 d . . . . .
C129 C 0.48746(17) 0.10543(15) 0.74390(14) 0.0265(5) Uani 1 1 d . . . . .
H129 H 0.5289 0.1236 0.7457 0.032 Uiso 1 1 calc R U . . .
C130 C 0.42828(17) 0.08560(15) 0.80546(14) 0.0273(5) Uani 1 1 d . . . . .
C131 C 0.41681(16) 0.06918(15) 0.61153(14) 0.0268(5) Uani 1 1 d . . . . .
C132 C 0.39871(17) 0.00727(16) 0.60352(14) 0.0284(5) Uani 1 1 d . . . . .
H132 H 0.4002 -0.0335 0.6371 0.034 Uiso 1 1 calc R U . . .
C133 C 0.37892(17) 0.00468(16) 0.54815(14) 0.0296(6) Uani 1 1 d . . . . .
C134 C 0.37987(17) 0.06277(17) 0.49710(14) 0.0298(6) Uani 1 1 d . . . . .
C135 C 0.39703(17) 0.12387(16) 0.50412(14) 0.0280(5) Uani 1 1 d . . . . .
H135 H 0.3974 0.1634 0.4693 0.034 Uiso 1 1 calc R U . . .
C136 C 0.41408(16) 0.12880(16) 0.56186(14) 0.0267(5) Uani 1 1 d . . . . .
C137 C 0.41763(16) 0.20140(15) 0.57139(13) 0.0249(5) Uani 1 1 d . . . . .
C138 C 0.35252(17) 0.26910(15) 0.56286(13) 0.0258(5) Uani 1 1 d . . . . .
H138 H 0.3117 0.2678 0.5454 0.031 Uiso 1 1 calc R U . . .
C139 C 0.34435(16) 0.33940(15) 0.57888(12) 0.0246(5) Uani 1 1 d . . . . .
C140 C 0.40770(16) 0.34078(15) 0.60179(12) 0.0245(5) Uani 1 1 d . . . . .
C141 C 0.47391(17) 0.27318(16) 0.60937(13) 0.0255(5) Uani 1 1 d . . . . .
H141 H 0.5170 0.2748 0.6241 0.031 Uiso 1 1 calc R U . . .
C142 C 0.47942(16) 0.20316(15) 0.59618(13) 0.0253(5) Uani 1 1 d . . . . .
C143 C 0.26636(17) 0.40711(15) 0.57606(13) 0.0255(5) Uani 1 1 d . . . . .
C144 C 0.23618(18) 0.41581(16) 0.52199(13) 0.0283(5) Uani 1 1 d . . . . .
H144 H 0.2708 0.3815 0.4855 0.034 Uiso 1 1 calc R U . . .
C145 C 0.15836(18) 0.47221(17) 0.52027(14) 0.0306(6) Uani 1 1 d . . . . .
C146 C 0.10843(18) 0.52614(16) 0.57230(14) 0.0297(6) Uani 1 1 d . . . . .
C147 C 0.13687(17) 0.51835(16) 0.62558(14) 0.0276(5) Uani 1 1 d . . . . .
H147 H 0.1031 0.5542 0.6608 0.033 Uiso 1 1 calc R U . . .
C148 C 0.21453(17) 0.45889(15) 0.62946(13) 0.0257(5) Uani 1 1 d . . . . .
C149 C 0.27387(17) 0.38654(16) 0.88760(13) 0.0268(5) Uani 1 1 d . . . . .
H149 H 0.2223 0.4205 0.9241 0.032 Uiso 1 1 calc R U . . .
C150 C 0.35896(18) 0.38736(17) 0.89004(14) 0.0296(6) Uani 1 1 d . . . . .
H15A H 0.3658 0.3613 0.9335 0.036 Uiso 1 1 calc R U . . .
H15B H 0.4109 0.3588 0.8511 0.036 Uiso 1 1 calc R U . . .
C151 C 0.35806(19) 0.46669(18) 0.88590(16) 0.0356(6) Uani 1 1 d . . . . .
H15C H 0.3545 0.4919 0.8418 0.053 Uiso 1 1 calc R U . . .
H15D H 0.4127 0.4642 0.8891 0.053 Uiso 1 1 calc R U . . .
H15E H 0.3064 0.4954 0.9241 0.053 Uiso 1 1 calc R U . . .
C152 C 0.41958(17) 0.10029(17) 0.87636(14) 0.0295(6) Uani 1 1 d . . . . .
H152 H 0.4065 0.0575 0.9086 0.035 Uiso 1 1 calc R U . E 1
C153 C 0.50307(19) 0.10443(18) 0.87845(15) 0.0331(6) Uani 0.6 1 d . . P F 1
H15F H 0.5555 0.0614 0.8535 0.040 Uiso 0.6 1 calc R U P F 1
H15G H 0.5110 0.1518 0.8538 0.040 Uiso 0.6 1 calc R U P F 1
C154 C 0.5002(3) 0.1024(4) 0.9487(3) 0.0409(12) Uani 0.6 1 d . . P F 1
H1 H 0.4563 0.1499 0.9707 0.061 Uiso 0.6 1 calc R U P F 1
H12 H 0.5590 0.0960 0.9466 0.061 Uiso 0.6 1 calc R U P F 1
H15H H 0.4833 0.0598 0.9759 0.061 Uiso 0.6 1 calc R U P F 1
C155 C 0.54429(17) 0.12896(16) 0.61247(13) 0.0268(5) Uani 1 1 d . . . . .
H155 H 0.5634 0.0936 0.5759 0.032 Uiso 1 1 calc R U . . .
C156 C 0.62852(17) 0.13281(16) 0.61247(14) 0.0291(6) Uani 1 1 d . . . . .
H3 H 0.6125 0.1636 0.6511 0.035 Uiso 1 1 calc R U . . .
H9 H 0.6564 0.1583 0.5688 0.035 Uiso 1 1 calc R U . . .
C157 C 0.69564(18) 0.05440(17) 0.61986(16) 0.0350(6) Uani 1 1 d . . . . .
H10 H 0.6710 0.0313 0.6654 0.053 Uiso 1 1 calc R U . . .
H13 H 0.7509 0.0592 0.6150 0.053 Uiso 1 1 calc R U . . .
H15I H 0.7082 0.0224 0.5839 0.053 Uiso 1 1 calc R U . . .
C158 C 0.39575(17) 0.41553(16) 0.62419(13) 0.0264(5) Uani 1 1 d . . . . .
H158 H 0.3754 0.4560 0.5909 0.032 Uiso 1 1 calc R U . . .
C159 C 0.47909(17) 0.42147(17) 0.62487(14) 0.0288(6) Uani 1 1 d . . . . .
H4 H 0.4631 0.4714 0.6419 0.035 Uiso 1 1 calc R U . . .
H16 H 0.5009 0.3819 0.6574 0.035 Uiso 1 1 calc R U . . .
C160 C 0.55330(18) 0.41235(18) 0.55406(15) 0.0334(6) Uani 1 1 d . . . . .
H16A H 0.5793 0.3593 0.5417 0.050 Uiso 1 1 calc R U . . .
H16B H 0.5993 0.4275 0.5550 0.050 Uiso 1 1 calc R U . . .
H16X H 0.5292 0.4444 0.5197 0.050 Uiso 1 1 calc R U . . .
C161 C -0.14958(19) 0.61819(18) 0.91847(15) 0.0361(7) Uani 1 1 d . . . . .
H6 H -0.1089 0.6374 0.9232 0.054 Uiso 1 1 calc R U . . .
H7 H -0.2104 0.6551 0.9359 0.054 Uiso 1 1 calc R U . . .
H18 H -0.1322 0.6103 0.8697 0.054 Uiso 1 1 calc R U . . .
C162 C -0.1359(2) 0.38159(19) 1.10370(16) 0.0390(7) Uani 1 1 d . . . . .
H16D H -0.1175 0.3308 1.0882 0.059 Uiso 1 1 calc R U . . .
H16E H -0.1949 0.3944 1.1407 0.059 Uiso 1 1 calc R U . . .
H16F H -0.0929 0.3825 1.1210 0.059 Uiso 1 1 calc R U . . .
C163 C 0.0235(2) 0.0453(2) 1.07488(18) 0.0471(8) Uani 1 1 d . . . . .
H16G H 0.0542 0.0502 1.1019 0.071 Uiso 1 1 calc R U . . .
H16H H -0.0248 0.0273 1.1054 0.071 Uiso 1 1 calc R U . . .
H16I H -0.0012 0.0947 1.0535 0.071 Uiso 1 1 calc R U . . .
C164 C 0.2291(3) -0.1401(2) 0.8605(3) 0.0660(12) Uani 1 1 d . . . . .
H16J H 0.2238 -0.1049 0.8210 0.099 Uiso 1 1 calc R U . . .
H16K H 0.2014 -0.1766 0.8651 0.099 Uiso 1 1 calc R U . . .
H16L H 0.2921 -0.1672 0.8534 0.099 Uiso 1 1 calc R U . . .
C165 C 0.3657(2) -0.11683(18) 0.58467(17) 0.0401(7) Uani 1 1 d . . . . .
H16M H 0.4273 -0.1407 0.5821 0.060 Uiso 1 1 calc R U . . .
H16N H 0.3491 -0.1530 0.5719 0.060 Uiso 1 1 calc R U . . .
H16O H 0.3261 -0.1013 0.6319 0.060 Uiso 1 1 calc R U . . .
C166 C 0.3776(2) 0.10496(19) 0.38386(15) 0.0374(7) Uani 1 1 d . . . . .
H16P H 0.3349 0.1563 0.3966 0.056 Uiso 1 1 calc R U . . .
H16Q H 0.3698 0.0891 0.3468 0.056 Uiso 1 1 calc R U . . .
H16R H 0.4383 0.1046 0.3678 0.056 Uiso 1 1 calc R U . . .
C167 C 0.1662(2) 0.4225(2) 0.42384(16) 0.0406(7) Uani 1 1 d . . . . .
H16S H 0.2253 0.4232 0.3934 0.061 Uiso 1 1 calc R U . . .
H16T H 0.1305 0.4310 0.3961 0.061 Uiso 1 1 calc R U . . .
H16U H 0.1721 0.3732 0.4489 0.061 Uiso 1 1 calc R U . . .
C168 C -0.0149(2) 0.63867(18) 0.61477(16) 0.0376(7) Uani 1 1 d . . . . .
H16V H -0.0375 0.6158 0.6609 0.056 Uiso 1 1 calc R U . . .
H16W H -0.0650 0.6761 0.6032 0.056 Uiso 1 1 calc R U . . .
H16Z H 0.0237 0.6637 0.6142 0.056 Uiso 1 1 calc R U . . .
C254 C 0.5775(4) 0.0366(4) 0.8688(4) 0.0305(14) Uani 0.4 1 d . . P F 2
H25A H 0.5616 -0.0013 0.9047 0.046 Uiso 0.4 1 calc R U P F 2
H25B H 0.6262 0.0461 0.8717 0.046 Uiso 0.4 1 calc R U P F 2
H25C H 0.5964 0.0178 0.8232 0.046 Uiso 0.4 1 calc R U P F 2
C91' C 0.3116(17) 0.740(3) 0.2427(7) 0.0416(10) Uani 0.21 1 d D . P B 2
H91C H 0.2575 0.7823 0.2405 0.050 Uiso 0.21 1 calc R U P B 2
H91D H 0.3020 0.6918 0.2462 0.050 Uiso 0.21 1 calc R U P B 2
C92' C 0.1968(18) 0.2545(19) 0.7456(17) 0.0453(8) Uani 0.21 1 d D . P D 2
H92C H 0.2557 0.2249 0.7125 0.054 Uiso 0.21 1 calc R U P D 2
H92D H 0.2057 0.2874 0.7699 0.054 Uiso 0.21 1 calc R U P D 2
C253 C 0.50307(19) 0.10443(18) 0.87845(15) 0.0331(6) Uani 0.4 1 d . . P F 2
H25D H 0.5210 0.1422 0.8424 0.040 Uiso 0.4 1 calc R U P F 2
H25E H 0.4870 0.1237 0.9237 0.040 Uiso 0.4 1 calc R U P F 2

loop_
_atom_site_aniso_label
_atom_site_aniso_U_11
_atom_site_aniso_U_22
_atom_site_aniso_U_33
_atom_site_aniso_U_23
_atom_site_aniso_U_13
_atom_site_aniso_U_12
Cl1 0.0363(5) 0.0506(6) 0.0389(5) -0.0011(4) -0.0155(4) -0.0168(4)
Cl1' 0.044(2) 0.063(3) 0.054(2) -0.0060(19) -0.0175(18) -0.0181(19)
Cl2 0.0352(5) 0.0516(6) 0.0442(5) -0.0029(4) -0.0158(4) -0.0114(4)
Cl2' 0.058(2) 0.072(3) 0.048(2) -0.011(2) -0.0181(19) -0.023(2)
Cl3 0.0292(4) 0.0426(5) 0.0371(5) -0.0064(4) -0.0069(3) -0.0130(4)
Cl3' 0.062(3) 0.078(3) 0.072(3) -0.006(3) -0.032(3) -0.017(2)
Cl4 0.0321(4) 0.0624(6) 0.0372(5) -0.0147(4) -0.0024(4) -0.0175(4)
Cl4' 0.069(3) 0.084(4) 0.064(3) -0.005(3) -0.033(2) -0.029(3)
O1 0.0252(10) 0.0477(13) 0.0291(10) -0.0100(9) -0.0062(8) 0.0017(9)
O2 0.0273(10) 0.0495(13) 0.0271(10) -0.0041(9) -0.0102(8) -0.0028(9)
O3 0.0498(12) 0.0408(12) 0.0291(10) -0.0031(9) -0.0237(9) -0.0137(10)
O4 0.0569(13) 0.0406(12) 0.0368(11) -0.0096(9) -0.0278(10) -0.0117(10)
O5 0.0890(19) 0.0535(15) 0.0441(13) -0.0001(11) -0.0344(14) -0.0408(14)
O6 0.115(2) 0.081(2) 0.0378(13) 0.0122(13) -0.0306(15) -0.0766(19)
O7 0.0274(11) 0.0616(16) 0.0518(14) 0.0195(12) 0.0012(10) -0.0180(11)
O8 0.0214(10) 0.0583(15) 0.0367(12) -0.0029(10) 0.0059(9) -0.0087(10)
O11 0.0217(9) 0.0465(12) 0.0265(9) -0.0094(9) -0.0038(7) -0.0064(8)
O12 0.0215(9) 0.0486(12) 0.0262(10) -0.0082(9) 0.0008(8) -0.0118(9)
O13 0.0354(11) 0.0606(15) 0.0410(12) 0.0171(11) -0.0127(10) -0.0282(11)
O14 0.0475(13) 0.0475(14) 0.0566(15) 0.0153(11) -0.0198(11) -0.0307(11)
O15 0.0330(10) 0.0420(12) 0.0336(10) -0.0101(9) -0.0080(8) -0.0164(9)
O16 0.0340(10) 0.0431(12) 0.0325(10) -0.0100(9) -0.0159(9) -0.0095(9)
O17 0.0436(12) 0.0409(12) 0.0314(10) 0.0002(9) -0.0228(9) -0.0074(10)
O18 0.0317(10) 0.0358(11) 0.0325(10) -0.0023(8) -0.0154(8) -0.0016(9)
C1 0.0229(12) 0.0295(13) 0.0176(11) -0.0055(10) -0.0047(9) -0.0081(10)
C2 0.0208(12) 0.0321(14) 0.0196(11) -0.0067(10) -0.0046(9) -0.0075(10)
C3 0.0232(12) 0.0287(13) 0.0194(11) -0.0066(10) -0.0069(9) -0.0055(10)
C4 0.0225(12) 0.0298(13) 0.0170(11) -0.0062(10) -0.0031(9) -0.0057(10)
C5 0.0195(11) 0.0326(14) 0.0223(12) -0.0061(10) -0.0062(10) -0.0056(10)
C6 0.0230(12) 0.0292(13) 0.0193(11) -0.0067(10) -0.0061(9) -0.0057(10)
C7 0.0212(12) 0.0293(13) 0.0228(12) -0.0029(10) -0.0062(10) -0.0078(10)
C8 0.0223(12) 0.0396(15) 0.0211(12) -0.0059(11) -0.0039(10) -0.0086(11)
C9 0.0216(12) 0.0367(15) 0.0274(13) -0.0059(11) -0.0040(10) -0.0050(11)
C10 0.0241(13) 0.0350(15) 0.0295(14) -0.0031(11) -0.0119(11) -0.0049(11)
C11 0.0243(12) 0.0367(15) 0.0187(12) -0.0055(10) -0.0052(10) -0.0084(11)
C12 0.0193(11) 0.0312(13) 0.0212(12) -0.0060(10) -0.0046(9) -0.0065(10)
C13 0.0205(11) 0.0291(13) 0.0165(11) -0.0005(9) -0.0037(9) -0.0075(10)
C14 0.0209(12) 0.0341(14) 0.0196(11) -0.0037(10) -0.0069(9) -0.0086(10)
C15 0.0233(12) 0.0312(13) 0.0165(11) -0.0026(10) -0.0046(9) -0.0108(10)
C16 0.0201(11) 0.0288(13) 0.0177(11) -0.0012(9) -0.0023(9) -0.0082(10)
C17 0.0205(11) 0.0356(14) 0.0192(11) -0.0003(10) -0.0067(9) -0.0106(11)
C18 0.0209(11) 0.0303(13) 0.0164(11) -0.0019(9) -0.0040(9) -0.0095(10)
C19 0.0199(11) 0.0368(14) 0.0175(11) -0.0057(10) -0.0029(9) -0.0105(10)
C20 0.0227(12) 0.0364(15) 0.0198(12) -0.0041(10) -0.0057(10) -0.0091(11)
C21 0.0308(13) 0.0389(15) 0.0199(12) -0.0012(11) -0.0117(10) -0.0114(12)
C22 0.0325(14) 0.0385(15) 0.0230(12) -0.0098(11) -0.0100(11) -0.0114(12)
C23 0.0294(13) 0.0356(15) 0.0212(12) -0.0057(11) -0.0070(10) -0.0095(11)
C24 0.0227(12) 0.0343(14) 0.0185(11) -0.0049(10) -0.0049(10) -0.0068(11)
C25 0.0217(12) 0.0311(13) 0.0209(12) -0.0075(10) -0.0057(10) -0.0050(10)
C26 0.0255(12) 0.0358(15) 0.0234(12) -0.0074(11) -0.0082(10) -0.0090(11)
C27 0.0259(12) 0.0317(14) 0.0230(12) -0.0063(10) -0.0080(10) -0.0074(11)
C28 0.0202(11) 0.0319(14) 0.0215(12) -0.0083(10) -0.0042(10) -0.0051(10)
C29 0.0188(11) 0.0320(14) 0.0225(12) -0.0063(10) -0.0053(9) -0.0060(10)
C30 0.0189(11) 0.0305(13) 0.0184(11) -0.0074(10) -0.0018(9) -0.0044(10)
C31 0.0314(14) 0.0343(15) 0.0289(13) -0.0012(11) -0.0137(11) -0.0121(12)
C32 0.0426(16) 0.0411(16) 0.0290(14) -0.0017(12) -0.0174(13) -0.0151(13)
C33 0.065(2) 0.0445(18) 0.0373(16) 0.0006(14) -0.0274(16) -0.0301(16)
C34 0.070(2) 0.056(2) 0.0364(17) 0.0074(15) -0.0253(16) -0.0424(19)
C35 0.0502(18) 0.0481(18) 0.0288(14) 0.0042(13) -0.0176(13) -0.0283(15)
C36 0.0330(14) 0.0361(15) 0.0265(13) 0.0002(11) -0.0123(11) -0.0163(12)
C37 0.0275(13) 0.0325(14) 0.0229(12) 0.0012(10) -0.0115(10) -0.0107(11)
C38 0.0240(12) 0.0365(15) 0.0231(12) 0.0034(11) -0.0096(10) -0.0133(11)
C39 0.0226(12) 0.0315(14) 0.0197(11) 0.0028(10) -0.0080(10) -0.0073(10)
C40 0.0211(11) 0.0301(13) 0.0181(11) -0.0005(10) -0.0077(9) -0.0070(10)
C41 0.0197(11) 0.0330(14) 0.0204(11) -0.0001(10) -0.0081(9) -0.0087(10)
C42 0.0218(12) 0.0313(13) 0.0194(11) 0.0002(10) -0.0086(10) -0.0078(10)
C43 0.0214(12) 0.0396(15) 0.0215(12) 0.0017(11) -0.0068(10) -0.0099(11)
C44 0.0249(13) 0.0436(17) 0.0330(15) 0.0070(13) -0.0087(11) -0.0124(12)
C45 0.0271(14) 0.0504(19) 0.0315(15) 0.0104(13) -0.0053(12) -0.0151(13)
C46 0.0217(13) 0.0523(19) 0.0249(13) -0.0026(12) -0.0013(11) -0.0096(13)
C47 0.0252(13) 0.0414(16) 0.0224(12) -0.0039(11) -0.0036(10) -0.0090(12)
C48 0.0231(12) 0.0398(15) 0.0179(11) -0.0039(10) -0.0054(10) -0.0086(11)
C49 0.0218(12) 0.0298(13) 0.0203(12) -0.0046(10) -0.0065(9) -0.0071(10)
C50 0.0212(12) 0.0332(14) 0.0218(12) -0.0039(10) -0.0062(10) -0.0087(10)
C51 0.0267(13) 0.0426(16) 0.0257(13) -0.0076(11) -0.0073(11) -0.0143(12)
C52 0.0207(12) 0.0345(14) 0.0188(11) -0.0033(10) -0.0046(9) -0.0091(11)
C53 0.0203(12) 0.0386(15) 0.0223(12) -0.0040(11) -0.0040(10) -0.0082(11)
C54 0.0215(13) 0.055(2) 0.0332(15) -0.0138(14) -0.0026(11) -0.0086(13)
C55 0.0238(12) 0.0296(13) 0.0218(12) -0.0024(10) -0.0083(10) -0.0070(10)
C56 0.0224(12) 0.0371(15) 0.0263(13) -0.0055(11) -0.0096(10) -0.0076(11)
C57 0.0232(13) 0.0424(17) 0.0382(15) -0.0115(13) -0.0120(12) -0.0036(12)
C58 0.0240(12) 0.0342(14) 0.0181(11) -0.0024(10) -0.0067(10) -0.0096(11)
C59 0.0281(13) 0.0354(15) 0.0251(13) -0.0010(11) -0.0111(11) -0.0121(11)
C60 0.0345(15) 0.0438(17) 0.0327(14) 0.0017(12) -0.0174(12) -0.0175(13)
C61 0.0302(14) 0.0445(18) 0.0282(14) -0.0116(13) -0.0022(12) -0.0001(13)
C62 0.0377(16) 0.0502(19) 0.0273(14) -0.0057(13) -0.0157(12) -0.0009(14)
C63 0.0378(15) 0.0397(16) 0.0297(14) -0.0010(12) -0.0171(12) -0.0109(13)
C64 0.061(2) 0.0402(18) 0.0492(19) -0.0145(15) -0.0325(17) -0.0086(16)
C65 0.082(3) 0.047(2) 0.046(2) -0.0094(16) -0.0340(19) -0.0206(19)
C66 0.171(6) 0.115(4) 0.037(2) 0.018(2) -0.033(3) -0.119(4)
C67 0.0317(18) 0.063(3) 0.099(4) 0.046(3) -0.006(2) -0.0178(17)
C68 0.0247(14) 0.056(2) 0.0436(18) -0.0226(16) 0.0029(13) -0.0106(14)
C91 0.0327(17) 0.051(3) 0.0414(18) -0.0016(17) -0.0140(14) -0.0159(19)
C92 0.0365(16) 0.060(2) 0.0416(19) -0.0065(16) -0.0129(14) -0.0195(16)
C101 0.0220(12) 0.0320(14) 0.0199(12) -0.0052(10) -0.0047(10) -0.0081(10)
C102 0.0199(12) 0.0334(14) 0.0202(12) -0.0048(10) -0.0030(10) -0.0084(10)
C103 0.0222(12) 0.0273(13) 0.0234(12) -0.0048(10) -0.0052(10) -0.0076(10)
C104 0.0223(12) 0.0274(13) 0.0202(12) -0.0035(10) -0.0046(10) -0.0065(10)
C105 0.0199(11) 0.0328(14) 0.0241(12) -0.0053(10) -0.0066(10) -0.0065(10)
C106 0.0220(12) 0.0340(14) 0.0225(12) -0.0088(10) -0.0038(10) -0.0077(11)
C107 0.0208(12) 0.0409(15) 0.0192(12) -0.0098(10) -0.0042(10) -0.0102(11)
C108 0.0249(12) 0.0402(15) 0.0210(12) -0.0071(11) -0.0075(10) -0.0108(11)
C109 0.0194(12) 0.0421(16) 0.0256(13) -0.0142(11) -0.0060(10) -0.0061(11)
C110 0.0216(12) 0.0463(16) 0.0210(12) -0.0124(11) -0.0010(10) -0.0143(11)
C111 0.0254(13) 0.0434(16) 0.0212(12) -0.0062(11) -0.0055(10) -0.0153(12)
C112 0.0226(12) 0.0426(16) 0.0205(12) -0.0075(11) -0.0055(10) -0.0129(11)
C113 0.0251(12) 0.0387(15) 0.0156(11) -0.0033(10) -0.0044(9) -0.0121(11)
C114 0.0207(12) 0.0432(16) 0.0221(12) -0.0020(11) -0.0052(10) -0.0135(11)
C115 0.0271(13) 0.0424(16) 0.0181(12) 0.0016(11) -0.0066(10) -0.0153(12)
C116 0.0256(12) 0.0405(15) 0.0166(11) 0.0003(10) -0.0064(10) -0.0138(11)
C117 0.0242(12) 0.0417(15) 0.0179(11) -0.0005(10) -0.0084(10) -0.0134(11)
C118 0.0241(12) 0.0410(15) 0.0142(11) -0.0023(10) -0.0049(9) -0.0133(11)
C119 0.0243(13) 0.0412(16) 0.0278(13) 0.0072(11) -0.0123(11) -0.0132(12)
C120 0.0280(14) 0.0459(17) 0.0286(14) 0.0079(12) -0.0115(11) -0.0163(13)
C121 0.0287(14) 0.0534(19) 0.0344(15) 0.0179(14) -0.0148(12) -0.0214(14)
C122 0.0326(15) 0.0395(16) 0.0420(16) 0.0126(13) -0.0191(13) -0.0163(13)
C123 0.0331(14) 0.0342(15) 0.0374(15) 0.0065(12) -0.0177(12) -0.0140(12)
C124 0.0245(13) 0.0377(15) 0.0295(14) 0.0052(11) -0.0132(11) -0.0118(11)
C125 0.0219(12) 0.0295(13) 0.0286(13) 0.0017(11) -0.0089(10) -0.0073(10)
C126 0.0209(12) 0.0276(13) 0.0307(13) -0.0028(10) -0.0096(10) -0.0063(10)
C127 0.0216(12) 0.0261(13) 0.0284(13) -0.0032(10) -0.0096(10) -0.0035(10)
C128 0.0191(11) 0.0254(13) 0.0257(12) -0.0003(10) -0.0078(10) -0.0040(10)
C129 0.0203(12) 0.0307(14) 0.0268(13) -0.0020(10) -0.0099(10) -0.0061(10)
C130 0.0228(12) 0.0284(13) 0.0284(13) -0.0003(10) -0.0118(10) -0.0051(10)
C131 0.0178(11) 0.0294(13) 0.0294(13) -0.0087(11) -0.0067(10) -0.0033(10)
C132 0.0218(12) 0.0296(14) 0.0298(13) -0.0053(11) -0.0068(10) -0.0067(10)
C133 0.0217(12) 0.0333(14) 0.0307(13) -0.0107(11) -0.0054(10) -0.0070(11)
C134 0.0210(12) 0.0369(15) 0.0296(13) -0.0127(11) -0.0085(10) -0.0040(11)
C135 0.0220(12) 0.0317(14) 0.0268(13) -0.0075(11) -0.0089(10) -0.0035(10)
C136 0.0181(11) 0.0310(14) 0.0287(13) -0.0058(11) -0.0091(10) -0.0039(10)
C137 0.0217(12) 0.0318(14) 0.0182(11) -0.0042(10) -0.0037(9) -0.0088(10)
C138 0.0222(12) 0.0314(14) 0.0208(12) -0.0027(10) -0.0074(10) -0.0067(10)
C139 0.0210(11) 0.0327(14) 0.0164(11) -0.0010(10) -0.0045(9) -0.0086(10)
C140 0.0208(11) 0.0312(13) 0.0158(11) -0.0013(9) -0.0027(9) -0.0080(10)
C141 0.0219(12) 0.0342(14) 0.0188(11) -0.0031(10) -0.0047(9) -0.0106(10)
C142 0.0194(11) 0.0312(13) 0.0187(11) -0.0025(10) -0.0037(9) -0.0056(10)
C143 0.0230(12) 0.0316(14) 0.0203(12) 0.0021(10) -0.0077(10) -0.0103(10)
C144 0.0287(13) 0.0346(14) 0.0190(12) -0.0017(10) -0.0068(10) -0.0109(11)
C145 0.0300(13) 0.0370(15) 0.0237(13) 0.0035(11) -0.0120(11) -0.0111(12)
C146 0.0249(13) 0.0330(14) 0.0280(13) 0.0033(11) -0.0101(11) -0.0092(11)
C147 0.0243(12) 0.0285(13) 0.0239(12) -0.0004(10) -0.0063(10) -0.0066(10)
C148 0.0233(12) 0.0295(13) 0.0219(12) 0.0005(10) -0.0054(10) -0.0111(10)
C149 0.0227(12) 0.0387(15) 0.0179(11) -0.0051(10) -0.0058(9) -0.0098(11)
C150 0.0256(13) 0.0415(16) 0.0243(12) -0.0055(11) -0.0088(10) -0.0130(11)
C151 0.0278(14) 0.0413(17) 0.0382(16) -0.0039(13) -0.0120(12) -0.0121(12)
C152 0.0241(13) 0.0382(15) 0.0264(13) 0.0036(11) -0.0116(10) -0.0117(11)
C153 0.0272(13) 0.0460(17) 0.0296(14) 0.0039(12) -0.0151(11) -0.0145(12)
C154 0.033(2) 0.066(4) 0.026(2) -0.005(2) -0.012(2) -0.017(2)
C155 0.0214(12) 0.0349(14) 0.0215(12) -0.0038(10) -0.0066(10) -0.0079(11)
C156 0.0217(12) 0.0366(15) 0.0267(13) -0.0027(11) -0.0077(10) -0.0092(11)
C157 0.0247(13) 0.0394(16) 0.0405(16) -0.0032(13) -0.0141(12) -0.0082(12)
C158 0.0220(12) 0.0321(14) 0.0202(12) -0.0024(10) -0.0041(10) -0.0083(10)
C159 0.0235(12) 0.0366(15) 0.0239(12) -0.0033(11) -0.0066(10) -0.0098(11)
C160 0.0267(13) 0.0433(17) 0.0291(14) -0.0025(12) -0.0080(11) -0.0135(12)
C161 0.0269(13) 0.0444(17) 0.0308(14) -0.0125(13) -0.0083(11) -0.0044(12)
C162 0.0300(14) 0.0494(18) 0.0305(15) -0.0057(13) -0.0024(12) -0.0148(13)
C163 0.0295(15) 0.059(2) 0.0403(17) 0.0196(16) -0.0105(13) -0.0170(15)
C164 0.051(2) 0.045(2) 0.089(3) -0.011(2) -0.003(2) -0.0247(18)
C165 0.0382(16) 0.0409(17) 0.0405(17) -0.0100(13) -0.0081(13) -0.0163(14)
C166 0.0356(15) 0.0473(18) 0.0282(14) -0.0089(13) -0.0119(12) -0.0103(13)
C167 0.0468(17) 0.0493(19) 0.0325(15) 0.0025(13) -0.0191(14) -0.0213(15)
C168 0.0287(14) 0.0381(16) 0.0347(15) -0.0031(12) -0.0093(12) -0.0031(12)
C254 0.026(3) 0.033(4) 0.032(3) -0.001(3) -0.012(3) -0.010(3)
C91' 0.0327(17) 0.051(3) 0.0414(18) -0.0016(17) -0.0140(14) -0.0159(19)
C92' 0.0365(16) 0.060(2) 0.0416(19) -0.0065(16) -0.0129(14) -0.0195(16)
C253 0.0272(13) 0.0460(17) 0.0296(14) 0.0039(12) -0.0151(11) -0.0145(12)

loop_
_atom_type_symbol
_atom_type_description
_atom_type_scat_dispersion_real
_atom_type_scat_dispersion_imag
_atom_type_scat_source
C C 0.0181 0.0091 'International Tables Vol C Tables 4.2.6.8 and 6.1.1.4'
H H 0.0000 0.0000 'International Tables Vol C Tables 4.2.6.8 and 6.1.1.4'
O O 0.0492 0.0322 'International Tables Vol C Tables 4.2.6.8 and 6.1.1.4'
Cl Cl 0.3639 0.7018 'International Tables Vol C Tables 4.2.6.8 and 6.1.1.4'

loop_
_geom_angle_atom_site_label_1
_geom_angle_atom_site_label_2
_geom_angle_atom_site_label_3
_geom_angle
C9 O1 C61 117.3(2)
C10 O2 C62 116.9(2)
C21 O3 C63 117.9(2)
C22 O4 C64 117.1(2)
C33 O5 C65 116.7(3)
C34 O6 C66 117.6(3)
C45 O7 C67 117.0(3)
C46 O8 C68 116.7(3)
C109 O11 C161 117.6(2)
C110 O12 C162 116.9(2)
C121 O13 C163 116.2(3)
C122 O14 C164 115.9(3)
C133 O15 C165 117.8(2)
C134 O16 C166 117.5(2)
C145 O17 C167 117.0(2)
C146 O18 C168 117.4(2)
C2 C1 C6 118.6(2)
C2 C1 C49 122.9(2)
C6 C1 C49 118.2(2)
C3 C2 C1 122.6(2)
C3 C2 H2 118.7
C1 C2 H2 118.7
C2 C3 C4 119.1(2)
C2 C3 C58 122.1(2)
C4 C3 C58 118.4(2)
C5 C4 C3 118.1(2)
C5 C4 C48 119.7(2)
C3 C4 C48 122.1(2)
C4 C5 C6 122.8(2)
C4 C5 H5 118.6
C6 C5 H5 118.6
C5 C6 C1 118.8(2)
C5 C6 C7 119.1(2)
C1 C6 C7 122.0(2)
C12 C7 C8 119.3(2)
C12 C7 C6 122.7(2)
C8 C7 C6 117.7(2)
C9 C8 C7 121.6(2)
C9 C8 H8 119.2
C7 C8 H8 119.2
O1 C9 C8 124.9(3)
O1 C9 C10 115.9(2)
C8 C9 C10 119.2(2)
O2 C10 C11 125.8(3)
O2 C10 C9 114.7(2)
C11 C10 C9 119.4(3)
C10 C11 C12 121.8(2)
C10 C11 H11 119.1
C12 C11 H11 119.1
C7 C12 C11 118.7(2)
C7 C12 C13 121.9(2)
C11 C12 C13 119.2(2)
C14 C13 C18 118.4(2)
C14 C13 C12 120.2(2)
C18 C13 C12 121.3(2)
C15 C14 C13 122.6(2)
C15 C14 H14 118.7
C13 C14 H14 118.7
C14 C15 C16 118.6(2)
C14 C15 C19 120.7(2)
C16 C15 C19 120.6(2)
C17 C16 C15 119.0(2)
C17 C16 C52 121.0(2)
C15 C16 C52 119.7(2)
C18 C17 C16 122.3(2)
C18 C17 H17 118.9
C16 C17 H17 118.9
C17 C18 C13 119.1(2)
C17 C18 C49 120.6(2)
C13 C18 C49 120.2(2)
C24 C19 C20 119.0(2)
C24 C19 C15 121.9(2)
C20 C19 C15 118.9(2)
C21 C20 C19 121.2(3)
C21 C20 H20 119.4
C19 C20 H20 119.4
O3 C21 C20 125.3(3)
O3 C21 C22 115.1(2)
C20 C21 C22 119.5(2)
O4 C22 C23 124.6(3)
O4 C22 C21 115.7(2)
C23 C22 C21 119.7(3)
C22 C23 C24 121.5(3)
C22 C23 H23 119.2
C24 C23 H23 119.2
C19 C24 C23 119.1(2)
C19 C24 C25 122.9(2)
C23 C24 C25 117.8(2)
C26 C25 C30 118.8(2)
C26 C25 C24 119.2(2)
C30 C25 C24 121.9(3)
C25 C26 C27 122.7(3)
C25 C26 H26 118.7
C27 C26 H26 118.7
C26 C27 C28 118.3(3)
C26 C27 C31 119.0(2)
C28 C27 C31 122.5(2)
C29 C28 C27 118.9(2)
C29 C28 C55 123.0(2)
C27 C28 C55 117.8(2)
C28 C29 C30 122.6(2)
C28 C29 H29 118.7
C30 C29 H29 118.7
C29 C30 C25 118.7(3)
C29 C30 C52 123.1(2)
C25 C30 C52 117.9(2)
C36 C31 C32 118.5(3)
C36 C31 C27 122.8(3)
C32 C31 C27 118.3(3)
C33 C32 C31 121.8(3)
C33 C32 H32 119.1
C31 C32 H32 119.1
C32 C33 O5 125.8(3)
C32 C33 C34 120.3(3)
O5 C33 C34 114.0(3)
O6 C34 C35 125.4(3)
O6 C34 C33 116.0(3)
C35 C34 C33 118.6(3)
C34 C35 C36 121.7(3)
C34 C35 H35 119.1
C36 C35 H35 119.1
C31 C36 C35 119.1(3)
C31 C36 C37 122.3(3)
C35 C36 C37 118.4(3)
C38 C37 C42 118.6(3)
C38 C37 C36 119.4(2)
C42 C37 C36 121.9(2)
C37 C38 C39 122.2(2)
C37 C38 H38 118.9
C39 C38 H38 118.9
C40 C39 C38 118.8(2)
C40 C39 C43 121.7(3)
C38 C39 C43 119.3(2)
C41 C40 C39 119.0(2)
C41 C40 C58 121.7(2)
C39 C40 C58 118.9(2)
C40 C41 C42 121.9(2)
C40 C41 H41 119.0
C42 C41 H41 119.0
C41 C42 C37 119.4(2)
C41 C42 C55 121.6(2)
C37 C42 C55 119.0(2)
C44 C43 C48 119.2(2)
C44 C43 C39 119.0(3)
C48 C43 C39 121.5(2)
C45 C44 C43 121.6(3)
C45 C44 H44 119.2
C43 C44 H44 119.2
O7 C45 C44 125.8(3)
O7 C45 C46 115.1(3)
C44 C45 C46 119.1(3)
C47 C46 O8 124.7(3)
C47 C46 C45 120.3(3)
O8 C46 C45 115.0(3)
C46 C47 C48 121.2(3)
C46 C47 H47 119.4
C48 C47 H47 119.4
C43 C48 C47 118.7(3)
C43 C48 C4 123.1(2)
C47 C48 C4 118.0(3)
C1 C49 C18 103.9(2)
C1 C49 C50 115.6(2)
C18 C49 C50 113.7(2)
C1 C49 H49 107.7
C18 C49 H49 107.7
C50 C49 H49 107.7
C51 C50 C49 113.1(2)
C51 C50 H50A 109.0
C49 C50 H50A 109.0
C51 C50 H50B 109.0
C49 C50 H50B 109.0
H50A C50 H50B 107.8
C50 C51 H51A 109.5
C50 C51 H51B 109.5
H51A C51 H51B 109.5
C50 C51 H51C 109.5
H51A C51 H51C 109.5
H51B C51 H51C 109.5
C30 C52 C16 103.1(2)
C30 C52 C53 116.3(2)
C16 C52 C53 114.2(2)
C30 C52 H52 107.6
C16 C52 H52 107.6
C53 C52 H52 107.6
C54 C53 C52 112.4(2)
C54 C53 H53A 109.1
C52 C53 H53A 109.1
C54 C53 H53B 109.1
C52 C53 H53B 109.1
H53A C53 H53B 107.9
C53 C54 H54A 109.5
C53 C54 H54B 109.5
H54A C54 H54B 109.5
C53 C54 H54C 109.5
H54A C54 H54C 109.5
H54B C54 H54C 109.5
C42 C55 C28 104.4(2)
C42 C55 C56 114.7(2)
C28 C55 C56 115.3(2)
C42 C55 H55 107.3
C28 C55 H55 107.3
C56 C55 H55 107.3
C57 C56 C55 112.4(2)
C57 C56 H56A 109.1
C55 C56 H56A 109.1
C57 C56 H56B 109.1
C55 C56 H56B 109.1
H56A C56 H56B 107.9
C56 C57 H57A 109.5
C56 C57 H57B 109.5
H57A C57 H57B 109.5
C56 C57 H57C 109.5
H57A C57 H57C 109.5
H57B C57 H57C 109.5
C3 C58 C40 103.3(2)
C3 C58 C59 115.0(2)
C40 C58 C59 115.9(2)
C3 C58 H58 107.4
C40 C58 H58 107.4
C59 C58 H58 107.4
C60 C59 C58 112.0(2)
C60 C59 H59A 109.2
C58 C59 H59A 109.2
C60 C59 H59B 109.2
C58 C59 H59B 109.2
H59A C59 H59B 107.9
C59 C60 H60A 109.5
C59 C60 H60B 109.5
H60A C60 H60B 109.5
C59 C60 H60C 109.5
H60A C60 H60C 109.5
H60B C60 H60C 109.5
O1 C61 H61A 109.5
O1 C61 H61B 109.5
H61A C61 H61B 109.5
O1 C61 H61C 109.5
H61A C61 H61C 109.5
H61B C61 H61C 109.5
O2 C62 H62A 109.5
O2 C62 H62B 109.5
H62A C62 H62B 109.5
O2 C62 H62C 109.5
H62A C62 H62C 109.5
H62B C62 H62C 109.5
O3 C63 H63A 109.5
O3 C63 H63B 109.5
H63A C63 H63B 109.5
O3 C63 H63C 109.5
H63A C63 H63C 109.5
H63B C63 H63C 109.5
O4 C64 H64A 109.5
O4 C64 H64B 109.5
H64A C64 H64B 109.5
O4 C64 H64C 109.5
H64A C64 H64C 109.5
H64B C64 H64C 109.5
O5 C65 H65A 109.5
O5 C65 H65B 109.5
H65A C65 H65B 109.5
O5 C65 H65C 109.5
H65A C65 H65C 109.5
H65B C65 H65C 109.5
O6 C66 H66A 109.5
O6 C66 H66B 109.5
H66A C66 H66B 109.5
O6 C66 H66C 109.5
H66A C66 H66C 109.5
H66B C66 H66C 109.5
O7 C67 H67A 109.5
O7 C67 H67B 109.5
H67A C67 H67B 109.5
O7 C67 H67C 109.5
H67A C67 H67C 109.5
H67B C67 H67C 109.5
O8 C68 H68A 109.5
O8 C68 H68B 109.5
H68A C68 H68B 109.5
O8 C68 H68C 109.5
H68A C68 H68C 109.5
H68B C68 H68C 109.5
Cl1 C91 Cl2 111.3(3)
Cl1 C91 H91A 109.4
Cl2 C91 H91A 109.4
Cl1 C91 H91B 109.4
Cl2 C91 H91B 109.4
H91A C91 H91B 108.0
Cl4 C92 Cl3 111.1(4)
Cl4 C92 H92A 109.4
Cl3 C92 H92A 109.4
Cl4 C92 H92B 109.4
Cl3 C92 H92B 109.4
H92A C92 H92B 108.0
C102 C101 C106 118.6(2)
C102 C101 C149 122.7(2)
C106 C101 C149 118.3(2)
C101 C102 C103 122.4(2)
C101 C102 H102 118.8
C103 C102 H102 118.8
C102 C103 C104 118.9(2)
C102 C103 C158 122.5(2)
C104 C103 C158 118.2(2)
C105 C104 C103 118.3(2)
C105 C104 C148 118.9(2)
C103 C104 C148 122.6(2)
C106 C105 C104 122.6(2)
C106 C105 H105 118.7
C104 C105 H105 118.7
C105 C106 C101 119.1(2)
C105 C106 C107 118.2(2)
C101 C106 C107 122.6(2)
C112 C107 C108 119.5(2)
C112 C107 C106 122.0(2)
C108 C107 C106 118.1(3)
C109 C108 C107 121.8(3)
C109 C108 H108 119.1
C107 C108 H108 119.1
O11 C109 C108 125.0(3)
O11 C109 C110 116.0(2)
C108 C109 C110 119.0(3)
O12 C110 C111 124.7(3)
O12 C110 C109 115.1(2)
C111 C110 C109 120.2(2)
C110 C111 C112 121.4(3)
C110 C111 H111 119.3
C112 C111 H111 119.3
C107 C112 C111 118.1(3)
C107 C112 C113 123.1(2)
C111 C112 C113 118.6(3)
C114 C113 C118 117.7(3)
C114 C113 C112 120.0(2)
C118 C113 C112 122.2(3)
C115 C114 C113 123.1(2)
C115 C114 H114 118.4
C113 C114 H114 118.4
C114 C115 C116 118.4(3)
C114 C115 C119 119.6(2)
C116 C115 C119 121.8(3)
C117 C116 C115 118.6(3)
C117 C116 C152 121.9(2)
C115 C116 C152 119.1(3)
C118 C117 C116 122.7(2)
C118 C117 H117 118.6
C116 C117 H117 118.6
C117 C118 C113 119.4(3)
C117 C118 C149 121.5(2)
C113 C118 C149 119.0(2)
C124 C119 C120 118.6(3)
C124 C119 C115 121.9(2)
C120 C119 C115 119.2(3)
C121 C120 C119 121.6(3)
C121 C120 H120 119.2
C119 C120 H120 119.2
O13 C121 C120 125.8(3)
O13 C121 C122 114.7(3)
C120 C121 C122 119.4(3)
O14 C122 C123 124.4(3)
O14 C122 C121 116.3(3)
C123 C122 C121 119.3(3)
C122 C123 C124 121.7(3)
C122 C123 H123 119.2
C124 C123 H123 119.2
C119 C124 C123 119.4(3)
C119 C124 C125 122.9(3)
C123 C124 C125 117.3(3)
C126 C125 C130 118.2(2)
C126 C125 C124 118.7(2)
C130 C125 C124 122.9(3)
C127 C126 C125 122.9(3)
C127 C126 H126 118.6
C125 C126 H126 118.6
C126 C127 C128 118.7(2)
C126 C127 C131 118.4(2)
C128 C127 C131 122.8(2)
C129 C128 C127 118.9(2)
C129 C128 C155 122.6(2)
C127 C128 C155 118.2(2)
C130 C129 C128 121.9(3)
C130 C129 H129 119.0
C128 C129 H129 119.0
C129 C130 C125 119.3(2)
C129 C130 C152 122.8(2)
C125 C130 C152 117.6(2)
C136 C131 C132 118.6(2)
C136 C131 C127 122.9(2)
C132 C131 C127 118.0(3)
C133 C132 C131 121.6(3)
C133 C132 H132 119.2
C131 C132 H132 119.2
O15 C133 C132 124.6(3)
O15 C133 C134 115.8(2)
C132 C133 C134 119.7(3)
O16 C134 C135 124.9(3)
O16 C134 C133 115.6(3)
C135 C134 C133 119.5(3)
C134 C135 C136 121.5(3)
C134 C135 H135 119.3
C136 C135 H135 119.3
C131 C136 C135 119.0(3)
C131 C136 C137 122.4(2)
C135 C136 C137 118.2(2)
C138 C137 C142 118.8(2)
C138 C137 C136 119.1(2)
C142 C137 C136 121.8(2)
C137 C138 C139 122.9(2)
C137 C138 H138 118.6
C139 C138 H138 118.6
C138 C139 C140 117.8(2)
C138 C139 C143 118.8(2)
C140 C139 C143 123.2(2)
C141 C140 C139 119.4(2)
C141 C140 C158 122.0(2)
C139 C140 C158 118.3(2)
C140 C141 C142 122.5(2)
C140 C141 H141 118.8
C142 C141 H141 118.8
C141 C142 C137 118.5(2)
C141 C142 C155 122.5(2)
C137 C142 C155 118.8(2)
C148 C143 C144 118.1(2)
C148 C143 C139 122.5(2)
C144 C143 C139 119.0(2)
C145 C144 C143 122.3(3)
C145 C144 H144 118.8
C143 C144 H144 118.8
O17 C145 C144 124.9(3)
O17 C145 C146 115.6(2)
C144 C145 C146 119.5(3)
O18 C146 C147 125.3(3)
O18 C146 C145 115.9(2)
C147 C146 C145 118.8(2)
C146 C147 C148 122.2(3)
C146 C147 H147 118.9
C148 C147 H147 118.9
C143 C148 C147 119.0(2)
C143 C148 C104 122.5(2)
C147 C148 C104 118.1(2)
C101 C149 C118 104.4(2)
C101 C149 C150 116.0(2)
C118 C149 C150 114.1(2)
C101 C149 H149 107.2
C118 C149 H149 107.2
C150 C149 H149 107.2
C151 C150 C149 112.6(2)
C151 C150 H15A 109.1
C149 C150 H15A 109.1
C151 C150 H15B 109.1
C149 C150 H15B 109.1
H15A C150 H15B 107.8
C150 C151 H15C 109.5
C150 C151 H15D 109.5
H15C C151 H15D 109.5
C150 C151 H15E 109.5
H15C C151 H15E 109.5
H15D C151 H15E 109.5
C116 C152 C130 103.8(2)
C116 C152 C253 115.5(2)
C130 C152 C253 114.8(2)
C116 C152 C153 115.5(2)
C130 C152 C153 114.8(2)
C116 C152 H152 107.4
C130 C152 H152 107.4
C153 C152 H152 107.4
C154 C153 C152 113.7(3)
C154 C153 H15F 108.8
C152 C153 H15F 108.8
C154 C153 H15G 108.8
C152 C153 H15G 108.8
H15F C153 H15G 107.7
C153 C154 H1 109.5
C153 C154 H12 109.5
H1 C154 H12 109.5
C153 C154 H15H 109.5
H1 C154 H15H 109.5
H12 C154 H15H 109.5
C142 C155 C128 104.0(2)
C142 C155 C156 115.6(2)
C128 C155 C156 115.8(2)
C142 C155 H155 106.9
C128 C155 H155 106.9
C156 C155 H155 106.9
C155 C156 C157 112.2(2)
C155 C156 H3 109.2
C157 C156 H3 109.2
C155 C156 H9 109.2
C157 C156 H9 109.2
H3 C156 H9 107.9
C156 C157 H10 109.5
C156 C157 H13 109.5
H10 C157 H13 109.5
C156 C157 H15I 109.5
H10 C157 H15I 109.5
H13 C157 H15I 109.5
C140 C158 C103 104.3(2)
C140 C158 C159 116.0(2)
C103 C158 C159 114.6(2)
C140 C158 H158 107.1
C103 C158 H158 107.1
C159 C158 H158 107.1
C160 C159 C158 112.8(2)
C160 C159 H4 109.0
C158 C159 H4 109.0
C160 C159 H16 109.0
C158 C159 H16 109.0
H4 C159 H16 107.8
C159 C160 H16A 109.5
C159 C160 H16B 109.5
H16A C160 H16B 109.5
C159 C160 H16X 109.5
H16A C160 H16X 109.5
H16B C160 H16X 109.5
O11 C161 H6 109.5
O11 C161 H7 109.5
H6 C161 H7 109.5
O11 C161 H18 109.5
H6 C161 H18 109.5
H7 C161 H18 109.5
O12 C162 H16D 109.5
O12 C162 H16E 109.5
H16D C162 H16E 109.5
O12 C162 H16F 109.5
H16D C162 H16F 109.5
H16E C162 H16F 109.5
O13 C163 H16G 109.5
O13 C163 H16H 109.5
H16G C163 H16H 109.5
O13 C163 H16I 109.5
H16G C163 H16I 109.5
H16H C163 H16I 109.5
O14 C164 H16J 109.5
O14 C164 H16K 109.5
H16J C164 H16K 109.5
O14 C164 H16L 109.5
H16J C164 H16L 109.5
H16K C164 H16L 109.5
O15 C165 H16M 109.5
O15 C165 H16N 109.5
H16M C165 H16N 109.5
O15 C165 H16O 109.5
H16M C165 H16O 109.5
H16N C165 H16O 109.5
O16 C166 H16P 109.5
O16 C166 H16Q 109.5
H16P C166 H16Q 109.5
O16 C166 H16R 109.5
H16P C166 H16R 109.5
H16Q C166 H16R 109.5
O17 C167 H16S 109.5
O17 C167 H16T 109.5
H16S C167 H16T 109.5
O17 C167 H16U 109.5
H16S C167 H16U 109.5
H16T C167 H16U 109.5
O18 C168 H16V 109.5
O18 C168 H16W 109.5
H16V C168 H16W 109.5
O18 C168 H16Z 109.5
H16V C168 H16Z 109.5
H16W C168 H16Z 109.5
C253 C254 H25A 109.5
C253 C254 H25B 109.5
H25A C254 H25B 109.5
C253 C254 H25C 109.5
H25A C254 H25C 109.5
H25B C254 H25C 109.5
Cl2' C91' Cl1' 110.7(11)
Cl2' C91' H91C 109.5
Cl1' C91' H91C 109.5
Cl2' C91' H91D 109.5
Cl1' C91' H91D 109.5
H91C C91' H91D 108.1
Cl4' C92' Cl3' 110.4(11)
Cl4' C92' H92C 109.6
Cl3' C92' H92C 109.6
Cl4' C92' H92D 109.6
Cl3' C92' H92D 109.6
H92C C92' H92D 108.1
C254 C253 C152 116.9(4)
C254 C253 H25D 108.1
C152 C253 H25D 108.1
C254 C253 H25E 108.1
C152 C253 H25E 108.1
H25D C253 H25E 107.3

loop_
_geom_bond_atom_site_label_1
_geom_bond_atom_site_label_2
_geom_bond_distance
Cl1 C91 1.750(10)
Cl1' C91' 1.765(15)
Cl2 C91 1.774(9)
Cl2' C91' 1.765(15)
Cl3 C92 1.769(11)
Cl3' C92' 1.768(15)
Cl4 C92 1.757(9)
Cl4' C92' 1.764(15)
O1 C9 1.366(3)
O1 C61 1.432(3)
O2 C10 1.374(3)
O2 C62 1.425(4)
O3 C21 1.370(3)
O3 C63 1.416(4)
O4 C22 1.370(3)
O4 C64 1.424(4)
O5 C33 1.381(4)
O5 C65 1.419(4)
O6 C34 1.357(4)
O6 C66 1.426(5)
O7 C45 1.367(4)
O7 C67 1.428(5)
O8 C46 1.380(3)
O8 C68 1.426(4)
O11 C109 1.371(3)
O11 C161 1.432(4)
O12 C110 1.372(3)
O12 C162 1.422(4)
O13 C121 1.359(4)
O13 C163 1.422(4)
O14 C122 1.370(4)
O14 C164 1.424(5)
O15 C133 1.375(3)
O15 C165 1.418(4)
O16 C134 1.370(3)
O16 C166 1.430(4)
O17 C145 1.359(3)
O17 C167 1.422(4)
O18 C146 1.358(3)
O18 C168 1.418(4)
C1 C2 1.395(4)
C1 C6 1.405(4)
C1 C49 1.523(4)
C2 C3 1.391(4)
C2 H2 0.9500
C3 C4 1.413(4)
C3 C58 1.515(4)
C4 C5 1.396(4)
C4 C48 1.481(4)
C5 C6 1.397(4)
C5 H5 0.9500
C6 C7 1.489(4)
C7 C12 1.400(4)
C7 C8 1.403(4)
C8 C9 1.381(4)
C8 H8 0.9500
C9 C10 1.412(4)
C10 C11 1.378(4)
C11 C12 1.407(4)
C11 H11 0.9500
C12 C13 1.493(3)
C13 C14 1.397(4)
C13 C18 1.408(4)
C14 C15 1.394(4)
C14 H14 0.9500
C15 C16 1.406(4)
C15 C19 1.494(4)
C16 C17 1.394(4)
C16 C52 1.519(3)
C17 C18 1.390(4)
C17 H17 0.9500
C18 C49 1.528(3)
C19 C24 1.400(4)
C19 C20 1.413(4)
C20 C21 1.389(4)
C20 H20 0.9500
C21 C22 1.404(4)
C22 C23 1.378(4)
C23 C24 1.410(4)
C23 H23 0.9500
C24 C25 1.494(4)
C25 C26 1.389(4)
C25 C30 1.405(4)
C26 C27 1.404(4)
C26 H26 0.9500
C27 C28 1.407(4)
C27 C31 1.481(4)
C28 C29 1.390(4)
C28 C55 1.522(4)
C29 C30 1.398(4)
C29 H29 0.9500
C30 C52 1.515(4)
C31 C36 1.405(4)
C31 C32 1.411(4)
C32 C33 1.372(5)
C32 H32 0.9500
C33 C34 1.405(5)
C34 C35 1.392(5)
C35 C36 1.408(4)
C35 H35 0.9500
C36 C37 1.492(4)
C37 C38 1.394(4)
C37 C42 1.400(4)
C38 C39 1.401(4)
C38 H38 0.9500
C39 C40 1.401(4)
C39 C43 1.491(4)
C40 C41 1.393(3)
C40 C58 1.521(4)
C41 C42 1.399(4)
C41 H41 0.9500
C42 C55 1.520(3)
C43 C44 1.403(4)
C43 C48 1.409(4)
C44 C45 1.387(4)
C44 H44 0.9500
C45 C46 1.406(5)
C46 C47 1.375(4)
C47 C48 1.417(4)
C47 H47 0.9500
C49 C50 1.530(4)
C49 H49 1.0000
C50 C51 1.524(4)
C50 H50A 0.9900
C50 H50B 0.9900
C51 H51A 0.9800
C51 H51B 0.9800
C51 H51C 0.9800
C52 C53 1.527(4)
C52 H52 1.0000
C53 C54 1.522(4)
C53 H53A 0.9900
C53 H53B 0.9900
C54 H54A 0.9800
C54 H54B 0.9800
C54 H54C 0.9800
C55 C56 1.533(4)
C55 H55 1.0000
C56 C57 1.519(4)
C56 H56A 0.9900
C56 H56B 0.9900
C57 H57A 0.9800
C57 H57B 0.9800
C57 H57C 0.9800
C58 C59 1.525(4)
C58 H58 1.0000
C59 C60 1.518(4)
C59 H59A 0.9900
C59 H59B 0.9900
C60 H60A 0.9800
C60 H60B 0.9800
C60 H60C 0.9800
C61 H61A 0.9800
C61 H61B 0.9800
C61 H61C 0.9800
C62 H62A 0.9800
C62 H62B 0.9800
C62 H62C 0.9800
C63 H63A 0.9800
C63 H63B 0.9800
C63 H63C 0.9800
C64 H64A 0.9800
C64 H64B 0.9800
C64 H64C 0.9800
C65 H65A 0.9800
C65 H65B 0.9800
C65 H65C 0.9800
C66 H66A 0.9800
C66 H66B 0.9800
C66 H66C 0.9800
C67 H67A 0.9800
C67 H67B 0.9800
C67 H67C 0.9800
C68 H68A 0.9800
C68 H68B 0.9800
C68 H68C 0.9800
C91 H91A 0.9900
C91 H91B 0.9900
C92 H92A 0.9900
C92 H92B 0.9900
C101 C102 1.395(3)
C101 C106 1.401(4)
C101 C149 1.522(4)
C102 C103 1.398(4)
C102 H102 0.9500
C103 C104 1.410(4)
C103 C158 1.520(3)
C104 C105 1.395(4)
C104 C148 1.482(4)
C105 C106 1.392(4)
C105 H105 0.9500
C106 C107 1.488(4)
C107 C112 1.403(4)
C107 C108 1.403(4)
C108 C109 1.383(4)
C108 H108 0.9500
C109 C110 1.401(4)
C110 C111 1.377(4)
C111 C112 1.421(4)
C111 H111 0.9500
C112 C113 1.481(4)
C113 C114 1.399(4)
C113 C118 1.406(4)
C114 C115 1.398(4)
C114 H114 0.9500
C115 C116 1.407(4)
C115 C119 1.491(4)
C116 C117 1.392(4)
C116 C152 1.521(4)
C117 C118 1.391(4)
C117 H117 0.9500
C118 C149 1.524(4)
C119 C124 1.398(4)
C119 C120 1.412(4)
C120 C121 1.385(5)
C120 H120 0.9500
C121 C122 1.412(5)
C122 C123 1.376(4)
C123 C124 1.409(4)
C123 H123 0.9500
C124 C125 1.483(4)
C125 C126 1.395(4)
C125 C130 1.407(4)
C126 C127 1.391(4)
C126 H126 0.9500
C127 C128 1.405(4)
C127 C131 1.487(4)
C128 C129 1.400(4)
C128 C155 1.520(4)
C129 C130 1.394(4)
C129 H129 0.9500
C130 C152 1.527(4)
C131 C136 1.396(4)
C131 C132 1.415(4)
C132 C133 1.378(4)
C132 H132 0.9500
C133 C134 1.394(4)
C134 C135 1.382(4)
C135 C136 1.411(4)
C135 H135 0.9500
C136 C137 1.487(4)
C137 C138 1.389(4)
C137 C142 1.413(4)
C138 C139 1.404(4)
C138 H138 0.9500
C139 C140 1.408(4)
C139 C143 1.482(4)
C140 C141 1.392(4)
C140 C158 1.519(4)
C141 C142 1.394(4)
C141 H141 0.9500
C142 C155 1.513(4)
C143 C148 1.411(4)
C143 C144 1.414(4)
C144 C145 1.377(4)
C144 H144 0.9500
C145 C146 1.416(4)
C146 C147 1.381(4)
C147 C148 1.412(4)
C147 H147 0.9500
C149 C150 1.536(4)
C149 H149 1.0000
C150 C151 1.511(4)
C150 H15A 0.9900
C150 H15B 0.9900
C151 H15C 0.9800
C151 H15D 0.9800
C151 H15E 0.9800
C152 C253 1.532(4)
C152 C153 1.532(4)
C152 H152 1.0000
C153 C154 1.469(5)
C153 H15F 0.9900
C153 H15G 0.9900
C154 H1 0.9800
C154 H12 0.9800
C154 H15H 0.9800
C155 C156 1.524(4)
C155 H155 1.0000
C156 C157 1.527(4)
C156 H3 0.9900
C156 H9 0.9900
C157 H10 0.9800
C157 H13 0.9800
C157 H15I 0.9800
C158 C159 1.532(4)
C158 H158 1.0000
C159 C160 1.518(4)
C159 H4 0.9900
C159 H16 0.9900
C160 H16A 0.9800
C160 H16B 0.9800
C160 H16X 0.9800
C161 H6 0.9800
C161 H7 0.9800
C161 H18 0.9800
C162 H16D 0.9800
C162 H16E 0.9800
C162 H16F 0.9800
C163 H16G 0.9800
C163 H16H 0.9800
C163 H16I 0.9800
C164 H16J 0.9800
C164 H16K 0.9800
C164 H16L 0.9800
C165 H16M 0.9800
C165 H16N 0.9800
C165 H16O 0.9800
C166 H16P 0.9800
C166 H16Q 0.9800
C166 H16R 0.9800
C167 H16S 0.9800
C167 H16T 0.9800
C167 H16U 0.9800
C168 H16V 0.9800
C168 H16W 0.9800
C168 H16Z 0.9800
C254 C253 1.408(7)
C254 H25A 0.9800
C254 H25B 0.9800
C254 H25C 0.9800
C91' H91C 0.9900
C91' H91D 0.9900
C92' H92C 0.9900
C92' H92D 0.9900
C253 H25D 0.9900
C253 H25E 0.9900

loop_
_geom_torsion_atom_site_label_1
_geom_torsion_atom_site_label_2
_geom_torsion_atom_site_label_3
_geom_torsion_atom_site_label_4
_geom_torsion
C6 C1 C2 C3 -2.7(4)
C49 C1 C2 C3 171.7(2)
C1 C2 C3 C4 1.1(4)
C1 C2 C3 C58 -171.9(2)
C2 C3 C4 C5 1.7(4)
C58 C3 C4 C5 174.9(2)
C2 C3 C4 C48 -174.2(2)
C58 C3 C4 C48 -0.9(4)
C3 C4 C5 C6 -2.9(4)
C48 C4 C5 C6 173.1(2)
C4 C5 C6 C1 1.2(4)
C4 C5 C6 C7 -175.7(2)
C2 C1 C6 C5 1.6(4)
C49 C1 C6 C5 -173.1(2)
C2 C1 C6 C7 178.4(2)
C49 C1 C6 C7 3.7(4)
C5 C6 C7 C12 127.3(3)
C1 C6 C7 C12 -49.5(4)
C5 C6 C7 C8 -46.0(4)
C1 C6 C7 C8 137.2(3)
C12 C7 C8 C9 -0.7(4)
C6 C7 C8 C9 172.9(3)
C61 O1 C9 C8 -6.3(5)
C61 O1 C9 C10 173.8(3)
C7 C8 C9 O1 -179.5(3)
C7 C8 C9 C10 0.3(5)
C62 O2 C10 C11 8.4(5)
C62 O2 C10 C9 -170.9(3)
O1 C9 C10 O2 -0.7(4)
C8 C9 C10 O2 179.5(3)
O1 C9 C10 C11 180.0(3)
C8 C9 C10 C11 0.1(5)
O2 C10 C11 C12 -179.5(3)
C9 C10 C11 C12 -0.2(5)
C8 C7 C12 C11 0.6(4)
C6 C7 C12 C11 -172.6(3)
C8 C7 C12 C13 175.8(3)
C6 C7 C12 C13 2.6(4)
C10 C11 C12 C7 -0.1(4)
C10 C11 C12 C13 -175.5(3)
C7 C12 C13 C14 -133.0(3)
C11 C12 C13 C14 42.2(4)
C7 C12 C13 C18 44.3(4)
C11 C12 C13 C18 -140.5(3)
C18 C13 C14 C15 -2.5(4)
C12 C13 C14 C15 174.8(2)
C13 C14 C15 C16 3.2(4)
C13 C14 C15 C19 -172.4(2)
C14 C15 C16 C17 -1.2(4)
C19 C15 C16 C17 174.4(2)
C14 C15 C16 C52 -175.5(2)
C19 C15 C16 C52 0.1(4)
C15 C16 C17 C18 -1.4(4)
C52 C16 C17 C18 172.8(2)
C16 C17 C18 C13 2.0(4)
C16 C17 C18 C49 -174.1(2)
C14 C13 C18 C17 -0.1(4)
C12 C13 C18 C17 -177.4(2)
C14 C13 C18 C49 176.0(2)
C12 C13 C18 C49 -1.3(4)
C14 C15 C19 C24 129.8(3)
C16 C15 C19 C24 -45.7(4)
C14 C15 C19 C20 -45.7(4)
C16 C15 C19 C20 138.8(3)
C24 C19 C20 C21 -0.7(4)
C15 C19 C20 C21 174.9(2)
C63 O3 C21 C20 -7.4(4)
C63 O3 C21 C22 173.0(3)
C19 C20 C21 O3 -179.3(2)
C19 C20 C21 C22 0.3(4)
C64 O4 C22 C23 -4.0(4)
C64 O4 C22 C21 176.5(3)
O3 C21 C22 O4 -0.5(4)
C20 C21 C22 O4 179.8(3)
O3 C21 C22 C23 180.0(2)
C20 C21 C22 C23 0.3(4)
O4 C22 C23 C24 -179.9(3)
C21 C22 C23 C24 -0.5(4)
C20 C19 C24 C23 0.6(4)
C15 C19 C24 C23 -174.9(2)
C20 C19 C24 C25 176.0(2)
C15 C19 C24 C25 0.5(4)
C22 C23 C24 C19 0.0(4)
C22 C23 C24 C25 -175.7(2)
C19 C24 C25 C26 -129.4(3)
C23 C24 C25 C26 46.1(3)
C19 C24 C25 C30 46.4(4)
C23 C24 C25 C30 -138.1(3)
C30 C25 C26 C27 -2.9(4)
C24 C25 C26 C27 173.0(2)
C25 C26 C27 C28 2.1(4)
C25 C26 C27 C31 -174.2(2)
C26 C27 C28 C29 0.4(4)
C31 C27 C28 C29 176.7(2)
C26 C27 C28 C55 -174.0(2)
C31 C27 C28 C55 2.2(4)
C27 C28 C29 C30 -2.2(4)
C55 C28 C29 C30 172.0(2)
C28 C29 C30 C25 1.4(4)
C28 C29 C30 C52 -171.4(2)
C26 C25 C30 C29 1.1(4)
C24 C25 C30 C29 -174.7(2)
C26 C25 C30 C52 174.3(2)
C24 C25 C30 C52 -1.5(3)
C26 C27 C31 C36 129.9(3)
C28 C27 C31 C36 -46.3(4)
C26 C27 C31 C32 -43.2(4)
C28 C27 C31 C32 140.6(3)
C36 C31 C32 C33 -0.2(5)
C27 C31 C32 C33 173.2(3)
C31 C32 C33 O5 -179.8(3)
C31 C32 C33 C34 1.0(5)
C65 O5 C33 C32 -0.7(5)
C65 O5 C33 C34 178.6(3)
C66 O6 C34 C35 7.9(7)
C66 O6 C34 C33 -171.3(5)
C32 C33 C34 O6 179.0(3)
O5 C33 C34 O6 -0.3(5)
C32 C33 C34 C35 -0.3(6)
O5 C33 C34 C35 -179.6(3)
O6 C34 C35 C36 179.6(4)
C33 C34 C35 C36 -1.2(6)
C32 C31 C36 C35 -1.2(4)
C27 C31 C36 C35 -174.3(3)
C32 C31 C36 C37 173.5(3)
C27 C31 C36 C37 0.5(4)
C34 C35 C36 C31 2.0(5)
C34 C35 C36 C37 -173.0(3)
C31 C36 C37 C38 -132.1(3)
C35 C36 C37 C38 42.7(4)
C31 C36 C37 C42 44.3(4)
C35 C36 C37 C42 -140.9(3)
C42 C37 C38 C39 -2.7(4)
C36 C37 C38 C39 173.9(2)
C37 C38 C39 C40 3.6(4)
C37 C38 C39 C43 -171.5(2)
C38 C39 C40 C41 -1.8(4)
C43 C39 C40 C41 173.2(2)
C38 C39 C40 C58 -174.7(2)
C43 C39 C40 C58 0.3(4)
C39 C40 C41 C42 -0.7(4)
C58 C40 C41 C42 171.9(2)
C40 C41 C42 C37 1.7(4)
C40 C41 C42 C55 -174.7(2)
C38 C37 C42 C41 0.0(4)
C36 C37 C42 C41 -176.5(2)
C38 C37 C42 C55 176.5(2)
C36 C37 C42 C55 0.0(4)
C40 C39 C43 C44 139.9(3)
C38 C39 C43 C44 -45.1(4)
C40 C39 C43 C48 -46.7(4)
C38 C39 C43 C48 128.3(3)
C48 C43 C44 C45 -1.7(5)
C39 C43 C44 C45 171.8(3)
C67 O7 C45 C44 -0.7(6)
C67 O7 C45 C46 179.6(4)
C43 C44 C45 O7 -179.2(3)
C43 C44 C45 C46 0.4(5)
C68 O8 C46 C47 -5.0(5)
C68 O8 C46 C45 175.2(3)
O7 C45 C46 C47 -179.2(3)
C44 C45 C46 C47 1.2(5)
O7 C45 C46 O8 0.6(4)
C44 C45 C46 O8 -179.1(3)
O8 C46 C47 C48 178.8(3)
C45 C46 C47 C48 -1.5(5)
C44 C43 C48 C47 1.4(4)
C39 C43 C48 C47 -172.0(2)
C44 C43 C48 C4 175.7(3)
C39 C43 C48 C4 2.3(4)
C46 C47 C48 C43 0.2(4)
C46 C47 C48 C4 -174.4(3)
C5 C4 C48 C43 -131.5(3)
C3 C4 C48 C43 44.3(4)
C5 C4 C48 C47 42.8(4)
C3 C4 C48 C47 -141.4(3)
C2 C1 C49 C18 -104.3(3)
C6 C1 C49 C18 70.2(3)
C2 C1 C49 C50 21.1(4)
C6 C1 C49 C50 -164.5(2)
C17 C18 C49 C1 104.0(3)
C13 C18 C49 C1 -72.0(3)
C17 C18 C49 C50 -22.5(4)
C13 C18 C49 C50 161.4(2)
C1 C49 C50 C51 68.5(3)
C18 C49 C50 C51 -171.3(2)
C29 C30 C52 C16 100.3(3)
C25 C30 C52 C16 -72.6(3)
C29 C30 C52 C53 -25.5(3)
C25 C30 C52 C53 161.6(2)
C17 C16 C52 C30 -99.6(3)
C15 C16 C52 C30 74.6(3)
C17 C16 C52 C53 27.5(3)
C15 C16 C52 C53 -158.4(2)
C30 C52 C53 C54 -68.9(3)
C16 C52 C53 C54 171.1(2)
C41 C42 C55 C28 103.1(3)
C37 C42 C55 C28 -73.4(3)
C41 C42 C55 C56 -24.1(4)
C37 C42 C55 C56 159.5(2)
C29 C28 C55 C42 -102.6(3)
C27 C28 C55 C42 71.6(3)
C29 C28 C55 C56 24.2(3)
C27 C28 C55 C56 -161.6(2)
C42 C55 C56 C57 -171.4(2)
C28 C55 C56 C57 67.3(3)
C2 C3 C58 C40 100.5(3)
C4 C3 C58 C40 -72.6(3)
C2 C3 C58 C59 -26.7(3)
C4 C3 C58 C59 160.3(2)
C41 C40 C58 C3 -98.7(3)
C39 C40 C58 C3 74.0(3)
C41 C40 C58 C59 27.9(3)
C39 C40 C58 C59 -159.4(2)
C3 C58 C59 C60 -175.5(2)
C40 C58 C59 C60 64.0(3)
C106 C101 C102 C103 -1.6(4)
C149 C101 C102 C103 171.6(3)
C101 C102 C103 C104 0.6(4)
C101 C102 C103 C158 -171.9(3)
C102 C103 C104 C105 1.9(4)
C158 C103 C104 C105 174.8(2)
C102 C103 C104 C148 -173.7(3)
C158 C103 C104 C148 -0.9(4)
C103 C104 C105 C106 -3.5(4)
C148 C104 C105 C106 172.3(3)
C104 C105 C106 C101 2.4(4)
C104 C105 C106 C107 -172.9(3)
C102 C101 C106 C105 0.2(4)
C149 C101 C106 C105 -173.4(2)
C102 C101 C106 C107 175.3(3)
C149 C101 C106 C107 1.7(4)
C105 C106 C107 C112 128.4(3)
C101 C106 C107 C112 -46.8(4)
C105 C106 C107 C108 -43.9(4)
C101 C106 C107 C108 140.9(3)
C112 C107 C108 C109 0.1(4)
C106 C107 C108 C109 172.7(2)
C161 O11 C109 C108 -12.8(4)
C161 O11 C109 C110 167.6(2)
C107 C108 C109 O11 -179.1(2)
C107 C108 C109 C110 0.4(4)
C162 O12 C110 C111 10.5(4)
C162 O12 C110 C109 -168.7(2)
O11 C109 C110 O12 -1.7(3)
C108 C109 C110 O12 178.8(2)
O11 C109 C110 C111 179.2(2)
C108 C109 C110 C111 -0.4(4)
O12 C110 C111 C112 -179.2(2)
C109 C110 C111 C112 -0.2(4)
C108 C107 C112 C111 -0.7(4)
C106 C107 C112 C111 -172.9(2)
C108 C107 C112 C113 173.8(2)
C106 C107 C112 C113 1.6(4)
C110 C111 C112 C107 0.7(4)
C110 C111 C112 C113 -174.1(2)
C107 C112 C113 C114 -132.1(3)
C111 C112 C113 C114 42.4(4)
C107 C112 C113 C118 44.1(4)
C111 C112 C113 C118 -141.4(3)
C118 C113 C114 C115 -2.3(4)
C112 C113 C114 C115 174.0(2)
C113 C114 C115 C116 2.8(4)
C113 C114 C115 C119 -172.5(2)
C114 C115 C116 C117 -1.1(4)
C119 C115 C116 C117 174.1(2)
C114 C115 C116 C152 -173.8(2)
C119 C115 C116 C152 1.4(4)
C115 C116 C117 C118 -0.9(4)
C152 C116 C117 C118 171.5(2)
C116 C117 C118 C113 1.5(4)
C116 C117 C118 C149 -173.6(2)
C114 C113 C118 C117 0.2(4)
C112 C113 C118 C117 -176.1(2)
C114 C113 C118 C149 175.3(2)
C112 C113 C118 C149 -0.9(4)
C114 C115 C119 C124 129.4(3)
C116 C115 C119 C124 -45.7(4)
C114 C115 C119 C120 -43.4(4)
C116 C115 C119 C120 141.5(3)
C124 C119 C120 C121 -0.8(4)
C115 C119 C120 C121 172.2(3)
C163 O13 C121 C120 4.7(4)
C163 O13 C121 C122 -174.3(3)
C119 C120 C121 O13 -178.1(3)
C119 C120 C121 C122 0.8(4)
C164 O14 C122 C123 -11.0(5)
C164 O14 C122 C121 167.9(3)
O13 C121 C122 O14 0.1(4)
C120 C121 C122 O14 -179.0(3)
O13 C121 C122 C123 179.0(3)
C120 C121 C122 C123 0.0(4)
O14 C122 C123 C124 178.1(3)
C121 C122 C123 C124 -0.8(4)
C120 C119 C124 C123 0.0(4)
C115 C119 C124 C123 -172.8(2)
C120 C119 C124 C125 172.9(2)
C115 C119 C124 C125 0.0(4)
C122 C123 C124 C119 0.8(4)
C122 C123 C124 C125 -172.5(3)
C119 C124 C125 C126 -129.6(3)
C123 C124 C125 C126 43.4(4)
C119 C124 C125 C130 45.9(4)
C123 C124 C125 C130 -141.1(3)
C130 C125 C126 C127 -2.3(4)
C124 C125 C126 C127 173.3(3)
C125 C126 C127 C128 2.4(4)
C125 C126 C127 C131 -173.8(2)
C126 C127 C128 C129 -1.0(4)
C131 C127 C128 C129 175.0(2)
C126 C127 C128 C155 -174.6(2)
C131 C127 C128 C155 1.4(4)
C127 C128 C129 C130 -0.5(4)
C155 C128 C129 C130 172.9(2)
C128 C129 C130 C125 0.6(4)
C128 C129 C130 C152 -172.7(2)
C126 C125 C130 C129 0.8(4)
C124 C125 C130 C129 -174.7(3)
C126 C125 C130 C152 174.4(2)
C124 C125 C130 C152 -1.1(4)
C126 C127 C131 C136 132.0(3)
C128 C127 C131 C136 -44.0(4)
C126 C127 C131 C132 -40.1(3)
C128 C127 C131 C132 143.8(3)
C136 C131 C132 C133 0.2(4)
C127 C131 C132 C133 172.7(2)
C165 O15 C133 C132 -6.9(4)
C165 O15 C133 C134 173.0(2)
C131 C132 C133 O15 -177.7(2)
C131 C132 C133 C134 2.5(4)
C166 O16 C134 C135 10.5(4)
C166 O16 C134 C133 -169.8(2)
O15 C133 C134 O16 -2.4(3)
C132 C133 C134 O16 177.5(2)
O15 C133 C134 C135 177.4(2)
C132 C133 C134 C135 -2.7(4)
O16 C134 C135 C136 -180.0(2)
C133 C134 C135 C136 0.3(4)
C132 C131 C136 C135 -2.6(4)
C127 C131 C136 C135 -174.7(2)
C132 C131 C136 C137 169.9(2)
C127 C131 C136 C137 -2.2(4)
C134 C135 C136 C131 2.4(4)
C134 C135 C136 C137 -170.4(2)
C131 C136 C137 C138 -127.5(3)
C135 C136 C137 C138 45.0(3)
C131 C136 C137 C142 45.4(4)
C135 C136 C137 C142 -142.1(2)
C142 C137 C138 C139 -1.1(4)
C136 C137 C138 C139 172.1(2)
C137 C138 C139 C140 2.7(4)
C137 C138 C139 C143 -172.7(2)
C138 C139 C140 C141 -1.6(4)
C143 C139 C140 C141 173.6(2)
C138 C139 C140 C158 -175.7(2)
C143 C139 C140 C158 -0.5(4)
C139 C140 C141 C142 -1.1(4)
C158 C140 C141 C142 172.7(2)
C140 C141 C142 C137 2.8(4)
C140 C141 C142 C155 -172.5(2)
C138 C137 C142 C141 -1.7(4)
C136 C137 C142 C141 -174.6(2)
C138 C137 C142 C155 173.8(2)
C136 C137 C142 C155 0.8(4)
C138 C139 C143 C148 132.6(3)
C140 C139 C143 C148 -42.6(4)
C138 C139 C143 C144 -39.9(3)
C140 C139 C143 C144 145.0(3)
C148 C143 C144 C145 -0.5(4)
C139 C143 C144 C145 172.2(3)
C167 O17 C145 C144 6.6(4)
C167 O17 C145 C146 -172.7(3)
C143 C144 C145 O17 -176.1(3)
C143 C144 C145 C146 3.3(4)
C168 O18 C146 C147 4.1(4)
C168 O18 C146 C145 -176.9(3)
O17 C145 C146 O18 -2.9(4)
C144 C145 C146 O18 177.7(3)
O17 C145 C146 C147 176.1(3)
C144 C145 C146 C147 -3.3(4)
O18 C146 C147 C148 179.6(3)
C145 C146 C147 C148 0.7(4)
C144 C143 C148 C147 -2.1(4)
C139 C143 C148 C147 -174.6(2)
C144 C143 C148 C104 170.3(2)
C139 C143 C148 C104 -2.2(4)
C146 C147 C148 C143 2.1(4)
C146 C147 C148 C104 -170.7(3)
C105 C104 C148 C143 -129.6(3)
C103 C104 C148 C143 46.0(4)
C105 C104 C148 C147 42.9(4)
C103 C104 C148 C147 -141.5(3)
C102 C101 C149 C118 -101.5(3)
C106 C101 C149 C118 71.8(3)
C102 C101 C149 C150 25.0(4)
C106 C101 C149 C150 -161.7(2)
C117 C118 C149 C101 103.0(3)
C113 C118 C149 C101 -72.0(3)
C117 C118 C149 C150 -24.7(3)
C113 C118 C149 C150 160.2(2)
C101 C149 C150 C151 67.3(3)
C118 C149 C150 C151 -171.1(2)
C117 C116 C152 C130 -99.6(3)
C115 C116 C152 C130 72.7(3)
C117 C116 C152 C253 26.9(4)
C115 C116 C152 C253 -160.8(2)
C117 C116 C152 C153 26.9(4)
C115 C116 C152 C153 -160.8(2)
C129 C130 C152 C116 101.0(3)
C125 C130 C152 C116 -72.3(3)
C129 C130 C152 C253 -26.0(4)
C125 C130 C152 C253 160.7(3)
C129 C130 C152 C153 -26.0(4)
C125 C130 C152 C153 160.7(3)
C116 C152 C153 C154 71.5(4)
C130 C152 C153 C154 -167.7(3)
C141 C142 C155 C128 101.3(3)
C137 C142 C155 C128 -73.9(3)
C141 C142 C155 C156 -26.8(3)
C137 C142 C155 C156 157.9(2)
C129 C128 C155 C142 -101.5(3)
C127 C128 C155 C142 71.9(3)
C129 C128 C155 C156 26.4(4)
C127 C128 C155 C156 -160.2(2)
C142 C155 C156 C157 -172.5(2)
C128 C155 C156 C157 65.5(3)
C141 C140 C158 C103 -100.8(3)
C139 C140 C158 C103 73.1(3)
C141 C140 C158 C159 26.2(3)
C139 C140 C158 C159 -159.9(2)
C102 C103 C158 C140 99.9(3)
C104 C103 C158 C140 -72.6(3)
C102 C103 C158 C159 -28.0(4)
C104 C103 C158 C159 159.5(2)
C140 C158 C159 C160 60.9(3)
C103 C158 C159 C160 -177.4(2)
C116 C152 C253 C254 170.6(4)
C130 C152 C253 C254 -68.6(5)

loop_
_platon_squeeze_void_nr
_platon_squeeze_void_average_x
_platon_squeeze_void_average_y
_platon_squeeze_void_average_z
_platon_squeeze_void_volume
_platon_squeeze_void_count_electrons
_platon_squeeze_void_content
1 -0.108 0.246 0.250 328 106 ' 5(CH3OH), H2O'
2 -0.107 0.754 0.750 329 106 ' 5(CH3OH), H2O'
3 0.036 0.729 0.250 7 0 ' '
4 0.065 0.048 0.480 13 1 ' '
5 0.935 0.952 0.520 13 1 ' '
6 0.964 0.271 0.750 7 0 ' '
